data_1558738
loop_
_publ_author_name
'Straube, Axel A.'
'Coburger, Peter'
'Duetsch, Luis'
'Hey-Hawkins, Evamarie'

_publ_section_title
;
 Triple the fun: Tris(ferrocenyl)arene-based gold(I) complexes for
 redox-switchable catalysis
;
_journal_name_full 'Chemical Science'
_journal_paper_doi 10.1039/D0SC03604H
_journal_year 2020
_chemical_formula_moiety
;
C144 H114 Au6 Cl6 Fe6 P6 6+,6(C16 Al F36 O4 1-),3.5(C2 H4 Cl2)
;
_chemical_formula_sum 'C247 H128 Al6 Au6 Cl13 F216 Fe6 O24 P6'
_chemical_formula_weight 9908.94
_space_group_crystal_system triclinic
_space_group_IT_number 2
_space_group_name_Hall '-P 1'
_space_group_name_H-M_alt 'P -1'
_atom_sites_solution_hydrogens geom
_atom_sites_solution_primary dual
_atom_sites_solution_secondary difmap
_audit_creation_method SHELXL-2018/3
_audit_update_record
;
2020-06-24 deposited with the CCDC.	2020-08-03 downloaded from the CCDC.
;
_cell_angle_alpha 103.677(2)
_cell_angle_beta 96.218(2)
_cell_angle_gamma 108.488(2)
_cell_formula_units_Z 2
_cell_length_a 19.4400(3)
_cell_length_b 25.6696(5)
_cell_length_c 35.2564(7)
_cell_measurement_reflns_used 12113
_cell_measurement_temperature 130(2)
_cell_measurement_theta_max 23.5000
_cell_measurement_theta_min 2.1100
_cell_volume 15888.5(6)
_computing_cell_refinement 'CrysAlisPro 1.171.40.67a (Rigaku OD, 2019)'
_computing_data_collection 'CrysAlisPro 1.171.40.67a (Rigaku OD, 2019)'
_computing_data_reduction 'CrysAlisPro 1.171.40.67a (Rigaku OD, 2019)'
_computing_molecular_graphics
;
 ORTEP3 for Windows
 L. J. Farrugia, J. Appl. Crystallogr. 1997, 30, 565.
 or
 DIAMOND Version 4.5.3
 K. Brandenburg, Crystal Impact GbR, Bonn, Germany
;
_computing_publication_material
;
 WINGX
 L.J. Farrugia,
 J. Appl. Cryst., 2012, 45, 849-854.
;
_computing_structure_refinement 'SHELXL-2018/3 (Sheldrick, 2018)'
_computing_structure_solution SHELXT-2018-2
_diffrn_ambient_temperature 130(2)
_diffrn_detector_area_resol_mean 16.3560
_diffrn_measured_fraction_theta_full 0.999
_diffrn_measured_fraction_theta_max 0.883
_diffrn_measurement_device_type 'Xcalibur, Sapphire3, Gemini'
_diffrn_measurement_method '\w scans'
_diffrn_radiation_type MoK\a
_diffrn_radiation_wavelength 0.71073
_diffrn_reflns_av_R_equivalents 0.0759
_diffrn_reflns_av_unetI/netI 0.1554
_diffrn_reflns_Laue_measured_fraction_full 0.999
_diffrn_reflns_Laue_measured_fraction_max 0.883
_diffrn_reflns_limit_h_max 24
_diffrn_reflns_limit_h_min -24
_diffrn_reflns_limit_k_max 30
_diffrn_reflns_limit_k_min -30
_diffrn_reflns_limit_l_max 43
_diffrn_reflns_limit_l_min -44
_diffrn_reflns_number 108958
_diffrn_reflns_point_group_measured_fraction_full 0.999
_diffrn_reflns_point_group_measured_fraction_max 0.883
_diffrn_reflns_theta_full 25.242
_diffrn_reflns_theta_max 27.093
_diffrn_reflns_theta_min 2.007
_diffrn_source 'fine-focus sealed X-ray tube'
_exptl_absorpt_coefficient_mu 3.366
_exptl_absorpt_correction_T_max 1.00000
_exptl_absorpt_correction_T_min 0.62850
_exptl_absorpt_correction_type multi-scan
_exptl_absorpt_process_details
;
CrysAlisPro 1.171.40.67a (Rigaku Oxford Diffraction, 2019)
Empirical absorption correction using spherical harmonics,
 implemented in SCALE3 ABSPACK scaling algorithm.
;
_exptl_crystal_colour 'clear green'
_exptl_crystal_density_diffrn 2.071
_exptl_crystal_description needle
_exptl_crystal_F_000 9530
_exptl_crystal_size_max 0.50
_exptl_crystal_size_mid 0.20
_exptl_crystal_size_min 0.02
_refine_diff_density_max 2.555
_refine_diff_density_min -1.826
_refine_diff_density_rms 0.180
_refine_ls_extinction_method none
_refine_ls_goodness_of_fit_ref 1.027
_refine_ls_hydrogen_treatment constr
_refine_ls_matrix_type full
_refine_ls_number_parameters 3801
_refine_ls_number_reflns 61811
_refine_ls_number_restraints 2609
_refine_ls_restrained_S_all 1.060
_refine_ls_R_factor_all 0.1705
_refine_ls_R_factor_gt 0.0912
_refine_ls_shift/su_max 0.001
_refine_ls_shift/su_mean 0.000
_refine_ls_structure_factor_coef Fsqd
_refine_ls_weighting_details 'w=1/[\s^2^(Fo^2^)+(0.1277P)^2^+19.5360P] where P=(Fo^2^+2Fc^2^)/3'
_refine_ls_weighting_scheme calc
_refine_ls_wR_factor_gt 0.2241
_refine_ls_wR_factor_ref 0.2770
_reflns_Friedel_coverage 0.000
_reflns_number_gt 31095
_reflns_number_total 61811
_reflns_threshold_expression 'I > 2\s(I)'
_cod_data_source_file d0sc03604h2.cif
_cod_data_source_block x3243sqfin
_cod_database_code 1558738
_shelx_shelxl_version_number 2018/3
_shelx_space_group_comment
;
The symmetry employed for this shelxl refinement is uniquely defined
by the following loop, which should always be used as a source of
symmetry information in preference to the above space-group names.
They are only intended as comments.
;

loop_
_space_group_symop_operation_xyz
'x, y, z'
'-x, -y, -z'

loop_
_atom_site_label
_atom_site_type_symbol
_atom_site_fract_x
_atom_site_fract_y
_atom_site_fract_z
_atom_site_U_iso_or_equiv
_atom_site_adp_type
_atom_site_occupancy
_atom_site_site_symmetry_order
_atom_site_calc_flag
_atom_site_refinement_flags_posn
_atom_site_refinement_flags_adp
_atom_site_refinement_flags_occupancy
_atom_site_disorder_assembly
_atom_site_disorder_group
Au1 Au 0.00352(3) 0.78347(3) 0.11367(2) 0.05704(19) Uani 1 1 d . . . . .
Au2 Au 0.27201(3) 1.03296(2) 0.34321(2) 0.04280(15) Uani 1 1 d . . . . .
Au3 Au -0.03607(3) 0.62776(3) 0.24731(2) 0.04625(16) Uani 1 1 d . . . . .
Au4 Au 0.12642(3) 1.01272(3) 0.28189(2) 0.04275(15) Uani 1 1 d . . . . .
Au5 Au -0.06880(3) 0.64912(3) 0.34144(2) 0.05016(17) Uani 1 1 d . . . . .
Au6 Au -0.14072(4) 0.78857(3) 0.13278(2) 0.05750(19) Uani 1 1 d . . . . .
Fe1 Fe 0.19516(11) 0.90773(10) 0.10492(6) 0.0467(5) Uani 1 1 d . . . . .
Fe2 Fe 0.45010(10) 1.08077(9) 0.28251(6) 0.0410(5) Uani 1 1 d . . . . .
Fe3 Fe 0.17668(11) 0.74185(9) 0.25194(6) 0.0432(5) Uani 1 1 d . . . . .
Fe4 Fe -0.05845(10) 0.91283(9) 0.31128(6) 0.0418(5) Uani 1 1 d . . . . .
Fe5 Fe -0.29780(13) 0.58755(11) 0.33325(8) 0.0665(7) Uani 1 1 d . . . . .
Fe6 Fe -0.31836(11) 0.66285(10) 0.15071(6) 0.0506(6) Uani 1 1 d . . . . .
Cl1 Cl 0.0039(3) 0.7355(2) 0.16089(16) 0.0943(18) Uani 1 1 d . . . . .
Cl2 Cl 0.21445(18) 0.94152(15) 0.34572(11) 0.0454(8) Uani 1 1 d . . . . .
Cl3 Cl -0.1377(2) 0.65429(19) 0.24327(12) 0.0591(11) Uani 1 1 d . . . . .
Cl4 Cl 0.18242(19) 0.96824(17) 0.23810(11) 0.0520(9) Uani 1 1 d . . . . .
Cl5 Cl -0.00593(19) 0.74375(15) 0.34949(11) 0.0473(9) Uani 1 1 d . . . . .
Cl6 Cl -0.0848(4) 0.8667(2) 0.18563(15) 0.117(2) Uani 1 1 d . . . . .
P1 P 0.0124(2) 0.83360(19) 0.06920(13) 0.0540(11) Uani 1 1 d . . . . .
P2 P 0.3424(2) 1.12210(16) 0.34809(12) 0.0435(9) Uani 1 1 d . . . . .
P3 P 0.0638(2) 0.60336(17) 0.24765(12) 0.0439(9) Uani 1 1 d . . . . .
P4 P 0.05803(19) 1.05135(16) 0.31741(11) 0.0398(9) Uani 1 1 d . . . . .
P5 P -0.1321(2) 0.55993(18) 0.34151(13) 0.0543(11) Uani 1 1 d . . . . .
P6 P -0.2105(2) 0.70996(18) 0.08508(12) 0.0505(10) Uani 1 1 d . . . . .
C1 C 0.2827(7) 0.8919(5) 0.1822(4) 0.033(3) Uani 1 1 d . . . . .
C2 C 0.3474(7) 0.9359(6) 0.2053(4) 0.042(4) Uani 1 1 d . . . . .
H2 H 0.379074 0.960008 0.192781 0.050 Uiso 1 1 calc R U . . .
C3 C 0.3661(6) 0.9450(6) 0.2458(4) 0.039(3) Uani 1 1 d . . . . .
C4 C 0.3210(6) 0.9106(6) 0.2643(4) 0.034(3) Uani 1 1 d . . . . .
H4 H 0.334212 0.917365 0.292229 0.041 Uiso 1 1 calc R U . . .
C5 C 0.2582(7) 0.8675(6) 0.2436(4) 0.036(3) Uani 1 1 d . . . . .
C6 C 0.2388(7) 0.8595(6) 0.2017(4) 0.035(3) Uani 1 1 d . . . . .
H6 H 0.193414 0.830466 0.187097 0.042 Uiso 1 1 calc R U . . .
C7 C 0.2662(8) 0.8802(7) 0.1397(4) 0.050(4) Uani 1 1 d . . . . .
C8 C 0.2081(7) 0.8331(6) 0.1117(4) 0.043(4) Uani 1 1 d . . . . .
H8 H 0.171731 0.803926 0.118495 0.052 Uiso 1 1 calc R U . . .
C9 C 0.2124(9) 0.8361(8) 0.0726(5) 0.056(4) Uani 1 1 d . . . . .
H9 H 0.179804 0.810088 0.048821 0.067 Uiso 1 1 calc R U . . .
C10 C 0.2729(10) 0.8841(8) 0.0754(5) 0.063(5) Uani 1 1 d . . . . .
H10 H 0.290038 0.895217 0.053234 0.076 Uiso 1 1 calc R U . . .
C11 C 0.3058(8) 0.9145(7) 0.1158(4) 0.051(4) Uani 1 1 d . . . . .
H11 H 0.345707 0.950196 0.125441 0.061 Uiso 1 1 calc R U . . .
C12 C 0.0891(8) 0.9016(7) 0.0898(4) 0.049(4) Uani 1 1 d . . . . .
C13 C 0.1329(9) 0.9378(7) 0.0705(6) 0.063(5) Uani 1 1 d . . . . .
H13 H 0.127143 0.931675 0.042534 0.076 Uiso 1 1 calc R U . . .
C14 C 0.1851(10) 0.9832(8) 0.0988(5) 0.066(5) Uani 1 1 d . . . . .
H14 H 0.221804 1.013175 0.092918 0.079 Uiso 1 1 calc R U . . .
C15 C 0.1782(10) 0.9804(7) 0.1379(6) 0.069(5) Uani 1 1 d . . . . .
H15 H 0.207308 1.007027 0.162433 0.083 Uiso 1 1 calc R U . . .
C16 C 0.1167(9) 0.9278(7) 0.1319(5) 0.061(5) Uani 1 1 d . . . . .
H16 H 0.097546 0.912922 0.152399 0.074 Uiso 1 1 calc R U . . .
C17 C 0.0285(7) 0.7987(7) 0.0230(5) 0.049(4) Uani 1 1 d . . . . .
C18 C 0.0325(8) 0.7457(8) 0.0161(5) 0.061(5) Uani 1 1 d . . . . .
H18 H 0.023596 0.726493 0.036006 0.073 Uiso 1 1 calc R U . . .
C19 C 0.0491(10) 0.7179(9) -0.0188(6) 0.078(6) Uani 1 1 d . . . . .
H19 H 0.055097 0.682043 -0.021217 0.094 Uiso 1 1 calc R U . . .
C20 C 0.0565(9) 0.7411(9) -0.0485(6) 0.079(6) Uani 1 1 d . . . . .
H20 H 0.066126 0.721171 -0.072505 0.095 Uiso 1 1 calc R U . . .
C21 C 0.0500(9) 0.7957(10) -0.0447(6) 0.088(7) Uani 1 1 d . . . . .
H21 H 0.056908 0.813241 -0.065570 0.106 Uiso 1 1 calc R U . . .
C22 C 0.0326(9) 0.8239(8) -0.0081(5) 0.066(5) Uani 1 1 d . . . . .
H22 H 0.024065 0.858926 -0.005348 0.079 Uiso 1 1 calc R U . . .
C23 C -0.0671(9) 0.8542(7) 0.0564(5) 0.055(4) Uani 1 1 d . . . . .
C24 C -0.1186(9) 0.8254(7) 0.0206(6) 0.062(5) Uani 1 1 d . . . . .
H24 H -0.111623 0.794409 0.002513 0.074 Uiso 1 1 calc R U . . .
C25 C -0.1768(9) 0.8394(8) 0.0107(6) 0.074(6) Uani 1 1 d . . . . .
H25 H -0.209760 0.819857 -0.014320 0.088 Uiso 1 1 calc R U . . .
C26 C -0.1881(9) 0.8827(8) 0.0373(6) 0.076(5) Uani 1 1 d . . . . .
H26 H -0.230109 0.892703 0.030954 0.091 Uiso 1 1 calc R U . . .
C27 C -0.1388(11) 0.9126(8) 0.0740(6) 0.079(6) Uani 1 1 d . . . . .
H27 H -0.147543 0.942596 0.092115 0.095 Uiso 1 1 calc R U . . .
C28 C -0.0769(9) 0.8982(8) 0.0837(5) 0.066(5) Uani 1 1 d . . . . .
H28 H -0.042745 0.918127 0.108226 0.079 Uiso 1 1 calc R U . . .
C29 C 0.4354(7) 0.9928(6) 0.2698(4) 0.044(4) Uani 1 1 d . . . . .
C30 C 0.4954(7) 1.0224(6) 0.2540(4) 0.043(4) Uani 1 1 d . . . . .
H30 H 0.500364 1.014906 0.226953 0.051 Uiso 1 1 calc R U . . .
C31 C 0.5476(7) 1.0665(7) 0.2879(5) 0.053(4) Uani 1 1 d . . . . .
H31 H 0.593137 1.093398 0.286447 0.064 Uiso 1 1 calc R U . . .
C32 C 0.5217(7) 1.0637(7) 0.3225(4) 0.046(4) Uani 1 1 d . . . . .
H32 H 0.545474 1.087431 0.348731 0.056 Uiso 1 1 calc R U . . .
C33 C 0.4515(7) 1.0177(6) 0.3108(4) 0.038(3) Uani 1 1 d . . . . .
H33 H 0.420397 1.005880 0.328539 0.046 Uiso 1 1 calc R U . . .
C34 C 0.3849(7) 1.1267(6) 0.3045(4) 0.038(3) Uani 1 1 d . . . . .
C35 C 0.3516(8) 1.0921(7) 0.2651(4) 0.048(4) Uani 1 1 d . . . . .
H35 H 0.304060 1.062759 0.256758 0.058 Uiso 1 1 calc R U . . .
C36 C 0.4008(9) 1.1085(7) 0.2408(5) 0.052(4) Uani 1 1 d . . . . .
H36 H 0.392878 1.091149 0.213011 0.062 Uiso 1 1 calc R U . . .
C37 C 0.4625(9) 1.1535(7) 0.2628(5) 0.059(4) Uani 1 1 d . . . . .
H37 H 0.503913 1.173106 0.253090 0.071 Uiso 1 1 calc R U . . .
C38 C 0.4530(8) 1.1650(6) 0.3024(4) 0.043(3) Uani 1 1 d . . . . .
H38 H 0.487371 1.194207 0.324321 0.052 Uiso 1 1 calc R U . . .
C39 C 0.4207(8) 1.1520(6) 0.3906(4) 0.047(4) Uani 1 1 d . . . . .
C40 C 0.4608(8) 1.2075(7) 0.4037(5) 0.060(5) Uani 1 1 d . . . . .
H40 H 0.448514 1.232558 0.390500 0.073 Uiso 1 1 calc R U . . .
C41 C 0.5178(10) 1.2297(7) 0.4346(6) 0.068(5) Uani 1 1 d . . . . .
H41 H 0.546703 1.269478 0.442769 0.081 Uiso 1 1 calc R U . . .
C42 C 0.5339(10) 1.1916(10) 0.4550(5) 0.079(6) Uani 1 1 d . . . . .
H42 H 0.572523 1.206326 0.477844 0.095 Uiso 1 1 calc R U . . .
C43 C 0.4930(11) 1.1332(8) 0.4414(5) 0.078(6) Uani 1 1 d . . . . .
H43 H 0.503648 1.106923 0.453920 0.094 Uiso 1 1 calc R U . . .
C44 C 0.4365(10) 1.1154(8) 0.4090(5) 0.068(5) Uani 1 1 d . . . . .
H44 H 0.407328 1.075753 0.399123 0.081 Uiso 1 1 calc R U . . .
C45 C 0.3007(7) 1.1773(6) 0.3522(5) 0.050(4) Uani 1 1 d . . . . .
C46 C 0.2681(9) 1.1865(7) 0.3858(6) 0.071(5) Uani 1 1 d . . . . .
H46 H 0.265214 1.163769 0.403681 0.085 Uiso 1 1 calc R U . . .
C47 C 0.2395(10) 1.2320(8) 0.3912(6) 0.077(6) Uani 1 1 d . . . . .
H47 H 0.213793 1.238212 0.412299 0.093 Uiso 1 1 calc R U . . .
C48 C 0.2486(12) 1.2674(9) 0.3664(8) 0.102(8) Uani 1 1 d . . . . .
H48 H 0.233048 1.299538 0.371642 0.122 Uiso 1 1 calc R U . . .
C49 C 0.2807(8) 1.2551(7) 0.3337(6) 0.067(5) Uani 1 1 d . . . . .
H49 H 0.284493 1.277220 0.315383 0.081 Uiso 1 1 calc R U . . .
C50 C 0.3069(8) 1.2109(7) 0.3280(6) 0.069(5) Uani 1 1 d . . . . .
H50 H 0.330483 1.203845 0.306116 0.083 Uiso 1 1 calc R U . . .
C51 C 0.2092(8) 0.8309(6) 0.2634(4) 0.042(3) Uani 1 1 d . . . . .
C52 C 0.2317(8) 0.8178(6) 0.2976(4) 0.040(3) Uani 1 1 d . . . . .
H52 H 0.281654 0.829185 0.310862 0.048 Uiso 1 1 calc R U . . .
C53 C 0.1690(9) 0.7847(7) 0.3099(5) 0.058(4) Uani 1 1 d . . . . .
H53 H 0.168503 0.770909 0.332626 0.069 Uiso 1 1 calc R U . . .
C54 C 0.1074(8) 0.7767(6) 0.2807(5) 0.051(4) Uani 1 1 d . . . . .
H54 H 0.057235 0.755723 0.280457 0.061 Uiso 1 1 calc R U . . .
C55 C 0.1315(7) 0.8040(6) 0.2531(4) 0.047(4) Uani 1 1 d . . . . .
H55 H 0.100753 0.804792 0.230523 0.057 Uiso 1 1 calc R U . . .
C56 C 0.1367(7) 0.6522(7) 0.2322(4) 0.045(4) Uani 1 1 d . . . . .
C57 C 0.1311(9) 0.6747(6) 0.1985(4) 0.051(4) Uani 1 1 d . . . . .
H57 H 0.086731 0.668021 0.180825 0.062 Uiso 1 1 calc R U . . .
C58 C 0.2025(9) 0.7082(7) 0.1967(4) 0.059(5) Uani 1 1 d . . . . .
H58 H 0.214547 0.728086 0.177329 0.071 Uiso 1 1 calc R U . . .
C59 C 0.2533(9) 0.7077(7) 0.2276(5) 0.058(4) Uani 1 1 d . . . . .
H59 H 0.305375 0.727036 0.232942 0.070 Uiso 1 1 calc R U . . .
C60 C 0.2140(7) 0.6738(7) 0.2495(4) 0.047(4) Uani 1 1 d . . . . .
H60 H 0.235242 0.666226 0.272250 0.056 Uiso 1 1 calc R U . . .
C61 C 0.1076(8) 0.6018(7) 0.2939(5) 0.049(4) Uani 1 1 d . . . . .
C62 C 0.1446(9) 0.5674(9) 0.2991(5) 0.071(5) Uani 1 1 d . . . . .
H62 H 0.146980 0.540459 0.276023 0.085 Uiso 1 1 calc R U . . .
C63 C 0.1802(10) 0.5682(11) 0.3360(7) 0.092(7) Uani 1 1 d . . . . .
H63 H 0.205022 0.542280 0.338247 0.110 Uiso 1 1 calc R U . . .
C64 C 0.1776(13) 0.6083(15) 0.3687(8) 0.124(11) Uani 1 1 d . . . . .
H64 H 0.202511 0.610987 0.394139 0.149 Uiso 1 1 calc R U . . .
C65 C 0.1408(10) 0.6441(12) 0.3658(6) 0.092(8) Uani 1 1 d . . . . .
H65 H 0.138786 0.670370 0.389269 0.111 Uiso 1 1 calc R U . . .
C66 C 0.1053(8) 0.6433(8) 0.3288(5) 0.068(5) Uani 1 1 d . . . . .
H66 H 0.080504 0.669324 0.326750 0.081 Uiso 1 1 calc R U . . .
C67 C 0.0492(9) 0.5342(7) 0.2129(5) 0.057(4) Uani 1 1 d . . . . .
C68 C 0.0965(10) 0.5247(8) 0.1878(6) 0.082(6) Uani 1 1 d . . . . .
H68 H 0.139680 0.555843 0.188649 0.098 Uiso 1 1 calc R U . . .
C69 C 0.0839(12) 0.4722(9) 0.1616(8) 0.112(9) Uani 1 1 d . . . . .
H69 H 0.116713 0.466773 0.144238 0.135 Uiso 1 1 calc R U . . .
C70 C 0.0203(12) 0.4268(9) 0.1617(7) 0.101(8) Uani 1 1 d . . . . .
H70 H 0.009465 0.389869 0.143868 0.121 Uiso 1 1 calc R U . . .
C71 C -0.0275(10) 0.4354(7) 0.1878(6) 0.076(6) Uani 1 1 d . . . . .
H71 H -0.069383 0.403909 0.187997 0.091 Uiso 1 1 calc R U . . .
C72 C -0.0150(10) 0.4861(9) 0.2117(5) 0.076(6) Uani 1 1 d . . . . .
H72 H -0.048676 0.491315 0.228606 0.092 Uiso 1 1 calc R U . . .
C73 C -0.1631(7) 0.7804(6) 0.2932(4) 0.042(4) Uani 1 1 d . . . . .
C74 C -0.1890(7) 0.7501(7) 0.3199(4) 0.046(4) Uani 1 1 d . . . . .
H74 H -0.160202 0.760146 0.345883 0.055 Uiso 1 1 calc R U . . .
C75 C -0.2567(8) 0.7053(7) 0.3088(5) 0.048(4) Uani 1 1 d . . . . .
C76 C -0.2961(8) 0.6967(7) 0.2713(5) 0.054(4) Uani 1 1 d . . . . .
H76 H -0.343007 0.666600 0.263034 0.065 Uiso 1 1 calc R U . . .
C77 C -0.2746(8) 0.7263(7) 0.2459(4) 0.050(4) Uani 1 1 d . . . . .
C78 C -0.2045(7) 0.7690(6) 0.2563(4) 0.044(4) Uani 1 1 d . . . . .
H78 H -0.186017 0.789555 0.238240 0.053 Uiso 1 1 calc R U . . .
C79 C -0.0878(8) 0.8241(6) 0.3049(4) 0.043(3) Uani 1 1 d . . . . .
C80 C -0.0378(7) 0.8416(6) 0.2790(4) 0.038(3) Uani 1 1 d . . . . .
H80 H -0.048251 0.827281 0.250822 0.045 Uiso 1 1 calc R U . . .
C81 C 0.0283(8) 0.8830(7) 0.3022(5) 0.056(4) Uani 1 1 d . . . . .
H81 H 0.070809 0.901515 0.292847 0.067 Uiso 1 1 calc R U . . .
C82 C 0.0201(8) 0.8920(7) 0.3420(5) 0.062(5) Uani 1 1 d . . . . .
H82 H 0.056887 0.919176 0.363874 0.074 Uiso 1 1 calc R U . . .
C83 C -0.0495(9) 0.8558(6) 0.3459(5) 0.059(4) Uani 1 1 d . . . . .
H83 H -0.067092 0.852965 0.369676 0.071 Uiso 1 1 calc R U . . .
C84 C -0.0339(6) 0.9992(5) 0.3113(4) 0.035(3) Uani 1 1 d . . . . .
C85 C -0.0738(7) 0.9864(7) 0.3409(4) 0.049(4) Uani 1 1 d . . . . .
H85 H -0.056311 1.004186 0.368727 0.059 Uiso 1 1 calc R U . . .
C86 C -0.1429(8) 0.9435(6) 0.3235(5) 0.046(4) Uani 1 1 d . . . . .
H86 H -0.179987 0.927218 0.337107 0.056 Uiso 1 1 calc R U . . .
C87 C -0.1469(7) 0.9294(6) 0.2827(5) 0.045(4) Uani 1 1 d . . . . .
H87 H -0.188590 0.902332 0.263378 0.055 Uiso 1 1 calc R U . . .
C88 C -0.0809(7) 0.9608(6) 0.2742(4) 0.038(3) Uani 1 1 d . . . . .
H88 H -0.068808 0.957512 0.248543 0.046 Uiso 1 1 calc R U . . .
C89 C 0.0887(7) 1.0805(6) 0.3711(4) 0.041(3) Uani 1 1 d . . . . .
C90 C 0.1268(7) 1.0554(7) 0.3909(5) 0.048(4) Uani 1 1 d . . . . .
H90 H 0.135701 1.022387 0.377137 0.057 Uiso 1 1 calc R U . . .
C91 C 0.1523(7) 1.0792(7) 0.4319(5) 0.050(4) Uani 1 1 d . . . . .
H91 H 0.180858 1.063339 0.446011 0.060 Uiso 1 1 calc R U . . .
C92 C 0.1364(7) 1.1256(8) 0.4520(4) 0.055(4) Uani 1 1 d . . . . .
H92 H 0.151946 1.140827 0.480058 0.066 Uiso 1 1 calc R U . . .
C93 C 0.0977(8) 1.1497(6) 0.4307(4) 0.048(4) Uani 1 1 d . . . . .
H93 H 0.087594 1.182229 0.444290 0.057 Uiso 1 1 calc R U . . .
C94 C 0.0730(7) 1.1271(7) 0.3895(4) 0.050(4) Uani 1 1 d . . . . .
H94 H 0.046189 1.143630 0.374858 0.060 Uiso 1 1 calc R U . . .
C95 C 0.0394(8) 1.1070(6) 0.2980(4) 0.044(4) Uani 1 1 d . . . . .
C96 C 0.1002(8) 1.1488(7) 0.2938(5) 0.055(4) Uani 1 1 d . . . . .
H96 H 0.148527 1.148066 0.300485 0.066 Uiso 1 1 calc R U . . .
C97 C 0.0900(9) 1.1909(7) 0.2798(5) 0.063(5) Uani 1 1 d . . . . .
H97 H 0.131847 1.220992 0.277775 0.075 Uiso 1 1 calc R U . . .
C98 C 0.0205(10) 1.1915(8) 0.2683(5) 0.065(5) Uani 1 1 d . . . . .
H98 H 0.013593 1.220878 0.258074 0.078 Uiso 1 1 calc R U . . .
C99 C -0.0390(9) 1.1475(7) 0.2723(4) 0.054(4) Uani 1 1 d . . . . .
H99 H -0.087521 1.146031 0.263073 0.065 Uiso 1 1 calc R U . . .
C100 C -0.0315(8) 1.1066(6) 0.2888(4) 0.041(3) Uani 1 1 d . . . . .
H100 H -0.072854 1.079067 0.293675 0.049 Uiso 1 1 calc R U . . .
C101 C -0.2841(9) 0.6738(8) 0.3373(5) 0.061(4) Uani 1 1 d . . . . .
C102 C -0.2408(9) 0.6697(7) 0.3708(5) 0.057(4) Uani 1 1 d . . . . .
H102 H -0.188335 0.685818 0.378345 0.069 Uiso 1 1 calc R U . . .
C103 C -0.2889(12) 0.6376(9) 0.3911(6) 0.089(7) Uani 1 1 d . . . . .
H103 H -0.274889 0.629522 0.415113 0.107 Uiso 1 1 calc R U . . .
C104 C -0.3620(10) 0.6195(9) 0.3689(6) 0.083(6) Uani 1 1 d . . . . .
H104 H -0.405201 0.596036 0.375174 0.099 Uiso 1 1 calc R U . . .
C105 C -0.3604(8) 0.6419(8) 0.3360(6) 0.076(6) Uani 1 1 d . . . . .
H105 H -0.401824 0.636868 0.316738 0.091 Uiso 1 1 calc R U . . .
C106 C -0.2273(9) 0.5402(7) 0.3204(6) 0.069(5) Uani 1 1 d . . . . .
C107 C -0.2918(11) 0.5066(8) 0.3335(7) 0.084(6) Uani 1 1 d . . . . .
H107 H -0.291884 0.491724 0.355761 0.101 Uiso 1 1 calc R U . . .
C108 C -0.3525(12) 0.5013(10) 0.3065(9) 0.108(8) Uani 1 1 d . . . . .
H108 H -0.401849 0.481945 0.308525 0.129 Uiso 1 1 calc R U . . .
C109 C -0.3361(10) 0.5265(10) 0.2759(7) 0.101(8) Uani 1 1 d . . . . .
H109 H -0.369563 0.526172 0.254058 0.122 Uiso 1 1 calc R U . . .
C110 C -0.2590(9) 0.5522(8) 0.2850(5) 0.069(5) Uani 1 1 d . . . . .
H110 H -0.230711 0.574497 0.270247 0.082 Uiso 1 1 calc R U . . .
C111 C -0.1319(9) 0.5522(8) 0.3914(6) 0.072(5) Uani 1 1 d . . . . .
C112 C -0.1271(10) 0.5970(7) 0.4234(6) 0.069(5) Uani 1 1 d . . . . .
H112 H -0.120744 0.633511 0.419610 0.083 Uiso 1 1 calc R U . . .
C113 C -0.1313(11) 0.5904(10) 0.4603(6) 0.084(6) Uani 1 1 d . . . . .
H113 H -0.129235 0.621387 0.481935 0.101 Uiso 1 1 calc R U . . .
C114 C -0.1384(12) 0.5393(10) 0.4654(7) 0.094(7) Uani 1 1 d . . . . .
H114 H -0.142064 0.534610 0.491099 0.113 Uiso 1 1 calc R U . . .
C115 C -0.1408(16) 0.4936(10) 0.4360(7) 0.136(11) Uani 1 1 d . . . . .
H115 H -0.146260 0.457754 0.440854 0.164 Uiso 1 1 calc R U . . .
C116 C -0.1346(11) 0.5013(7) 0.3974(6) 0.082(6) Uani 1 1 d . . . . .
H116 H -0.132542 0.471283 0.376333 0.098 Uiso 1 1 calc R U . . .
C117 C -0.1058(11) 0.5015(8) 0.3145(6) 0.076(6) Uani 1 1 d . . . . .
C118 C -0.0352(13) 0.5031(9) 0.3243(7) 0.090(7) Uani 1 1 d . . . . .
H118 H 0.000372 0.535877 0.343453 0.108 Uiso 1 1 calc R U . . .
C119 C -0.0148(12) 0.4579(10) 0.3068(7) 0.084(6) Uani 1 1 d . . . . .
H119 H 0.033530 0.457883 0.314735 0.101 Uiso 1 1 calc R U . . .
C120 C -0.0695(19) 0.4100(11) 0.2759(9) 0.123(10) Uani 1 1 d . . . . .
H120 H -0.057259 0.378497 0.262352 0.147 Uiso 1 1 calc R U . . .
C121 C -0.1368(15) 0.4114(9) 0.2670(8) 0.108(8) Uani 1 1 d . . . . .
H121 H -0.172172 0.379147 0.247257 0.129 Uiso 1 1 calc R U . . .
C122 C -0.1603(14) 0.4560(8) 0.2840(6) 0.093(7) Uani 1 1 d . . . . .
H122 H -0.208537 0.455988 0.275935 0.112 Uiso 1 1 calc R U . . .
C123 C -0.3220(8) 0.7140(7) 0.2074(4) 0.054(5) Uani 1 1 d . . . . .
C124 C -0.3920(8) 0.6676(8) 0.1898(5) 0.070(5) Uani 1 1 d . . . . .
H124 H -0.415979 0.637864 0.200785 0.084 Uiso 1 1 calc R U . . .
C125 C -0.4186(8) 0.6753(8) 0.1522(5) 0.065(5) Uani 1 1 d . . . . .
H125 H -0.463655 0.651183 0.134273 0.077 Uiso 1 1 calc R U . . .
C126 C -0.3680(8) 0.7233(7) 0.1467(4) 0.053(4) Uani 1 1 d . . . . .
H126 H -0.372858 0.737808 0.124565 0.064 Uiso 1 1 calc R U . . .
C127 C -0.3074(7) 0.7473(7) 0.1798(4) 0.044(4) Uani 1 1 d . . . . .
H127 H -0.264474 0.779951 0.183035 0.053 Uiso 1 1 calc R U . . .
C128 C -0.2533(8) 0.6556(6) 0.1094(4) 0.045(4) Uani 1 1 d . . . . .
C129 C -0.3223(8) 0.6084(6) 0.0953(5) 0.051(4) Uani 1 1 d . . . . .
H129 H -0.356322 0.599947 0.071309 0.061 Uiso 1 1 calc R U . . .
C130 C -0.3309(9) 0.5772(7) 0.1226(5) 0.062(5) Uani 1 1 d . . . . .
H130 H -0.372382 0.544193 0.120661 0.074 Uiso 1 1 calc R U . . .
C131 C -0.2649(8) 0.6036(8) 0.1553(5) 0.062(5) Uani 1 1 d . . . . .
H131 H -0.256076 0.590603 0.177780 0.075 Uiso 1 1 calc R U . . .
C132 C -0.2180(8) 0.6514(6) 0.1467(4) 0.045(4) Uani 1 1 d . . . . .
H132 H -0.171278 0.676808 0.162432 0.054 Uiso 1 1 calc R U . . .
C133 C -0.1668(6) 0.6726(6) 0.0512(4) 0.043(4) Uani 1 1 d . . . . .
C134 C -0.1254(7) 0.6443(6) 0.0658(5) 0.047(4) Uani 1 1 d . . . . .
H134 H -0.117580 0.646485 0.093286 0.057 Uiso 1 1 calc R U . . .
C135 C -0.0953(8) 0.6123(6) 0.0394(5) 0.055(4) Uani 1 1 d . . . . .
H135 H -0.068964 0.590463 0.048191 0.067 Uiso 1 1 calc R U . . .
C136 C -0.1045(9) 0.6131(8) 0.0001(5) 0.065(5) Uani 1 1 d . . . . .
H136 H -0.082841 0.592195 -0.017799 0.078 Uiso 1 1 calc R U . . .
C137 C -0.1408(10) 0.6407(9) -0.0131(6) 0.077(6) Uani 1 1 d . . . . .
H137 H -0.146369 0.638846 -0.040576 0.092 Uiso 1 1 calc R U . . .
C138 C -0.1722(9) 0.6730(8) 0.0108(5) 0.064(5) Uani 1 1 d . . . . .
H138 H -0.196738 0.694991 0.000670 0.076 Uiso 1 1 calc R U . . .
C139 C -0.2870(9) 0.7189(9) 0.0557(7) 0.076(6) Uani 1 1 d . . . . .
C140 C -0.2962(9) 0.7695(8) 0.0665(7) 0.082(6) Uani 1 1 d . . . . .
H140 H -0.264518 0.799259 0.089026 0.098 Uiso 1 1 calc R U . . .
C141 C -0.3549(15) 0.7778(15) 0.0433(11) 0.144(13) Uani 1 1 d . . . . .
H141 H -0.360626 0.814103 0.048848 0.173 Uiso 1 1 calc R U . . .
C142 C -0.4030(15) 0.7320(17) 0.0127(12) 0.147(15) Uani 1 1 d . . . . .
H142 H -0.444311 0.735943 -0.001804 0.177 Uiso 1 1 calc R U . . .
C143 C -0.3922(14) 0.6844(16) 0.0037(10) 0.145(13) Uani 1 1 d . . . . .
H143 H -0.426536 0.653270 -0.017127 0.174 Uiso 1 1 calc R U . . .
C144 C -0.3356(10) 0.6769(10) 0.0223(7) 0.091(7) Uani 1 1 d . . . . .
H144 H -0.327263 0.642005 0.012786 0.109 Uiso 1 1 calc R U . . .
Al1 Al 0.6892(2) 0.3511(2) -0.03831(13) 0.0501(12) Uani 1 1 d D . . . .
F1 F 0.8572(7) 0.4208(6) -0.1148(4) 0.114(4) Uani 1 1 d D . . . .
F2 F 0.7455(6) 0.3973(6) -0.1054(4) 0.129(5) Uani 1 1 d D . . . .
F3 F 0.8255(7) 0.4775(5) -0.0715(4) 0.109(4) Uani 1 1 d D . . . .
F4 F 0.7997(6) 0.3092(5) -0.1087(3) 0.093(4) Uani 1 1 d D . . . .
F5 F 0.8453(6) 0.3054(5) -0.0544(3) 0.091(3) Uani 1 1 d D . . . .
F6 F 0.9134(6) 0.3497(6) -0.0895(4) 0.136(6) Uani 1 1 d D . . . .
F7 F 0.9589(6) 0.4613(5) -0.0449(4) 0.123(5) Uani 1 1 d D . . . .
F8 F 0.8937(5) 0.4763(4) 0.0000(3) 0.099(4) Uani 1 1 d D . . . .
F9 F 0.9388(6) 0.4100(5) -0.0056(4) 0.109(4) Uani 1 1 d D . . . .
F10 F 0.4654(6) 0.2034(5) -0.1136(4) 0.135(6) Uani 1 1 d D . . . .
F11 F 0.5034(5) 0.2943(4) -0.0836(3) 0.065(3) Uani 1 1 d D . . . .
F12 F 0.5343(6) 0.2384(5) -0.0557(4) 0.109(4) Uani 1 1 d D . . . .
F13 F 0.5882(5) 0.3378(4) -0.1305(3) 0.074(3) Uani 1 1 d D . . . .
F14 F 0.5159(6) 0.2546(6) -0.1670(3) 0.117(5) Uani 1 1 d D . . . .
F15 F 0.6338(7) 0.2802(7) -0.1646(3) 0.135(6) Uani 1 1 d D . . . .
F16 F 0.6723(6) 0.2114(6) -0.1335(4) 0.143(7) Uani 1 1 d D . . . .
F17 F 0.5580(6) 0.1681(5) -0.1584(4) 0.123(5) Uani 1 1 d D . . . .
F18 F 0.6014(8) 0.1730(5) -0.0973(5) 0.163(8) Uani 1 1 d D . . . .
F19 F 0.5757(6) 0.4758(5) 0.0365(3) 0.102(4) Uani 1 1 d D . . . .
F20 F 0.5629(6) 0.3874(5) 0.0185(3) 0.095(4) Uani 1 1 d D . . . .
F21 F 0.6681(6) 0.4488(5) 0.0492(3) 0.095(4) Uani 1 1 d D . . . .
F22 F 0.5016(5) 0.4110(4) -0.0428(3) 0.088(3) Uani 1 1 d D . . . .
F23 F 0.5683(6) 0.4397(5) -0.0818(3) 0.094(4) Uani 1 1 d D . . . .
F24 F 0.5600(6) 0.5023(4) -0.0317(3) 0.094(3) Uani 1 1 d D . . . .
F25 F 0.7580(5) 0.4890(4) 0.0037(3) 0.101(4) Uani 1 1 d D . . . .
F26 F 0.7054(6) 0.5129(5) -0.0446(3) 0.101(4) Uani 1 1 d D . . . .
F27 F 0.6941(5) 0.5431(4) 0.0170(4) 0.103(4) Uani 1 1 d D . . . .
F28 F 0.5767(6) 0.2829(6) 0.0424(4) 0.124(5) Uani 1 1 d D . . . .
F29 F 0.6569(8) 0.3544(7) 0.0857(4) 0.141(6) Uani 1 1 d D . . . .
F30 F 0.6550(9) 0.2678(7) 0.0830(5) 0.163(7) Uani 1 1 d D . . . .
F31 F 0.7874(7) 0.4006(6) 0.0640(4) 0.116(4) Uani 1 1 d D . . . .
F32 F 0.7947(8) 0.3328(7) 0.0893(4) 0.145(6) Uani 1 1 d D . . . .
F33 F 0.8277(6) 0.3375(7) 0.0340(4) 0.125(5) Uani 1 1 d D . . . .
F34 F 0.6287(8) 0.2082(6) 0.0009(5) 0.147(6) Uani 1 1 d D . . . .
F35 F 0.7391(9) 0.2284(6) 0.0339(5) 0.156(6) Uani 1 1 d D . . . .
F36 F 0.7256(8) 0.2456(6) -0.0209(4) 0.123(5) Uani 1 1 d D . . . .
O1 O 0.7818(4) 0.3836(4) -0.0364(3) 0.058(3) Uani 1 1 d D . . . .
O2 O 0.6519(5) 0.2936(4) -0.0809(3) 0.062(3) Uani 1 1 d D . . . .
O3 O 0.6430(4) 0.3980(3) -0.0385(3) 0.043(2) Uani 1 1 d D . . . .
O4 O 0.6778(6) 0.3302(5) 0.0040(3) 0.078(4) Uani 1 1 d D . . . .
C145 C 0.8377(6) 0.3945(5) -0.0558(4) 0.061(5) Uani 1 1 d D . . . .
C146 C 0.8184(9) 0.4232(8) -0.0873(5) 0.098(7) Uani 1 1 d D . . . .
C147 C 0.8469(8) 0.3381(7) -0.0761(5) 0.075(6) Uani 1 1 d D . . . .
C148 C 0.9074(8) 0.4358(7) -0.0286(5) 0.088(7) Uani 1 1 d D . . . .
C149 C 0.5931(6) 0.2590(5) -0.1087(4) 0.073(6) Uani 1 1 d D . . . .
C150 C 0.5235(7) 0.2498(7) -0.0901(5) 0.086(7) Uani 1 1 d D . . . .
C151 C 0.5832(8) 0.2842(7) -0.1429(4) 0.079(6) Uani 1 1 d D . . . .
C152 C 0.6051(8) 0.2015(7) -0.1245(5) 0.112(10) Uani 1 1 d D . . . .
C153 C 0.6308(6) 0.4450(5) -0.0193(3) 0.050(4) Uani 1 1 d D . . . .
C154 C 0.6100(8) 0.4412(7) 0.0229(5) 0.085(6) Uani 1 1 d D . . . .
C155 C 0.5634(8) 0.4498(6) -0.0439(5) 0.076(6) Uani 1 1 d D . . . .
C156 C 0.6978(8) 0.4978(6) -0.0109(4) 0.082(6) Uani 1 1 d D . . . .
C157 C 0.6972(8) 0.3068(6) 0.0319(4) 0.082(6) Uani 1 1 d D . . . .
C158 C 0.6444(10) 0.3015(9) 0.0613(6) 0.136(13) Uani 1 1 d D . . . .
C159 C 0.7788(9) 0.3464(8) 0.0562(5) 0.091(7) Uani 1 1 d D . . . .
C160 C 0.6963(9) 0.2461(7) 0.0114(5) 0.120(9) Uani 1 1 d D . . . .
Al2 Al 0.6931(3) 0.0791(2) 0.12815(13) 0.0544(12) Uani 1 1 d D U . . .
F37 F 0.4681(8) 0.0455(7) 0.1615(4) 0.143(5) Uani 1 1 d D U . . .
F38 F 0.4719(8) 0.0042(6) 0.1024(4) 0.140(5) Uani 1 1 d D U . . .
F39 F 0.4203(7) 0.0667(7) 0.1131(5) 0.158(6) Uani 1 1 d D U . . .
F40 F 0.5143(8) 0.0797(7) 0.0607(4) 0.164(6) Uani 1 1 d D U . . .
F41 F 0.5147(9) 0.1573(7) 0.0960(5) 0.161(6) Uani 1 1 d D U . . .
F42 F 0.6154(8) 0.1494(6) 0.0876(4) 0.135(5) Uani 1 1 d D U . . .
F43 F 0.5845(8) 0.1339(7) 0.2002(4) 0.150(6) Uani 1 1 d D U . . .
F44 F 0.5052(8) 0.1607(6) 0.1738(5) 0.154(5) Uani 1 1 d D U . . .
F45 F 0.6175(8) 0.1967(6) 0.1669(5) 0.168(7) Uani 1 1 d D U . . .
F46 F 0.6203(9) -0.0882(6) 0.1844(4) 0.144(5) Uani 1 1 d D U . . .
F47 F 0.5938(7) -0.0749(6) 0.1274(4) 0.128(5) Uani 1 1 d D U . . .
F48 F 0.5703(7) -0.0263(6) 0.1769(4) 0.130(5) Uani 1 1 d D U . . .
F49 F 0.6804(9) 0.0747(6) 0.2167(4) 0.153(5) Uani 1 1 d D U . . .
F50 F 0.7834(8) 0.0673(7) 0.2287(4) 0.183(7) Uani 1 1 d D U . . .
F51 F 0.6874(8) 0.0111(6) 0.2414(3) 0.136(5) Uani 1 1 d D U . . .
F52 F 0.8170(7) -0.0058(7) 0.1685(5) 0.167(6) Uani 1 1 d D U . . .
F53 F 0.7594(9) -0.0557(7) 0.2035(4) 0.146(5) Uani 1 1 d D U . . .
F54 F 0.7243(8) -0.0822(7) 0.1373(4) 0.144(5) Uani 1 1 d D U . . .
F55 F 0.8093(7) 0.1919(5) 0.0939(3) 0.106(4) Uani 1 1 d D U . . .
F56 F 0.7508(7) 0.2313(6) 0.1299(4) 0.125(4) Uani 1 1 d D U . . .
F57 F 0.8686(6) 0.2712(5) 0.1380(4) 0.112(4) Uani 1 1 d D U . . .
F58 F 0.8335(7) 0.1979(5) 0.2292(3) 0.112(4) Uani 1 1 d D U . . .
F59 F 0.7879(9) 0.2508(7) 0.2072(4) 0.155(6) Uani 1 1 d D U . . .
F60 F 0.9036(9) 0.2692(7) 0.2122(4) 0.181(7) Uani 1 1 d D U . . .
F61 F 0.8957(9) 0.1397(7) 0.1822(4) 0.158(5) Uani 1 1 d D U . . .
F62 F 0.8741(7) 0.1273(7) 0.1203(4) 0.142(5) Uani 1 1 d D U . . .
F63 F 0.9438(8) 0.2040(7) 0.1514(5) 0.179(6) Uani 1 1 d D U . . .
F64 F 0.5852(9) 0.0334(7) 0.0091(5) 0.184(7) Uani 1 1 d D U . . .
F65 F 0.6829(8) 0.1023(5) 0.0190(4) 0.129(5) Uani 1 1 d D U . . .
F66 F 0.6673(10) 0.0208(6) -0.0249(4) 0.176(7) Uani 1 1 d D U . . .
F67 F 0.8039(8) 0.0765(5) 0.0277(4) 0.140(5) Uani 1 1 d D U . . .
F68 F 0.8064(7) 0.0197(6) 0.0631(5) 0.140(5) Uani 1 1 d D U . . .
F69 F 0.7576(9) -0.0164(6) 0.0022(4) 0.157(6) Uani 1 1 d D U . . .
F70 F 0.5854(6) -0.0338(5) 0.0589(4) 0.102(4) Uani 1 1 d D U . . .
F71 F 0.6779(6) -0.0614(5) 0.0579(3) 0.094(3) Uani 1 1 d D U . . .
F72 F 0.6147(8) -0.0688(5) 0.0028(3) 0.126(5) Uani 1 1 d D U . . .
O5 O 0.6069(6) 0.0809(6) 0.1309(3) 0.090(3) Uani 1 1 d D U . . .
O6 O 0.7011(7) 0.0249(5) 0.1474(3) 0.084(3) Uani 1 1 d D U . . .
O7 O 0.7580(6) 0.1431(5) 0.1542(3) 0.084(3) Uani 1 1 d D U . . .
O8 O 0.7018(6) 0.0622(4) 0.0793(3) 0.069(3) Uani 1 1 d D U . . .
C161 C 0.5528(8) 0.1017(6) 0.1310(4) 0.101(4) Uani 1 1 d D U . . .
C162 C 0.4785(10) 0.0548(8) 0.1278(6) 0.113(5) Uani 1 1 d D U . . .
C163 C 0.5448(10) 0.1212(8) 0.0935(5) 0.119(5) Uani 1 1 d D U . . .
C164 C 0.5677(10) 0.1470(8) 0.1687(6) 0.126(5) Uani 1 1 d D U . . .
C165 C 0.6992(8) -0.0028(6) 0.1746(4) 0.092(4) Uani 1 1 d D U . . .
C166 C 0.6184(9) -0.0491(7) 0.1653(5) 0.097(5) Uani 1 1 d D U . . .
C167 C 0.7134(10) 0.0370(8) 0.2153(5) 0.116(5) Uani 1 1 d D U . . .
C168 C 0.7510(9) -0.0380(7) 0.1704(5) 0.116(5) Uani 1 1 d D U . . .
C169 C 0.8213(8) 0.1870(6) 0.1607(4) 0.097(4) Uani 1 1 d D U . . .
C170 C 0.8160(9) 0.2222(7) 0.1301(5) 0.099(5) Uani 1 1 d D U . . .
C171 C 0.8371(10) 0.2267(8) 0.2032(5) 0.109(5) Uani 1 1 d D U . . .
C172 C 0.8829(10) 0.1654(7) 0.1550(5) 0.120(5) Uani 1 1 d D U . . .
C173 C 0.6890(8) 0.0264(6) 0.0431(4) 0.085(4) Uani 1 1 d D U . . .
C174 C 0.6542(11) 0.0451(7) 0.0097(5) 0.111(5) Uani 1 1 d D U . . .
C175 C 0.7676(10) 0.0276(8) 0.0331(5) 0.109(5) Uani 1 1 d D U . . .
C176 C 0.6403(8) -0.0352(7) 0.0403(4) 0.087(4) Uani 1 1 d D U . . .
Al3 Al 0.8356(2) 0.2615(2) 0.40370(13) 0.0504(11) Uani 1 1 d D U . . .
F73 F 0.6733(7) 0.2611(7) 0.4008(4) 0.149(6) Uani 1 1 d D U . . .
F74 F 0.6266(6) 0.1950(5) 0.3438(4) 0.123(4) Uani 1 1 d D U . . .
F75 F 0.6021(6) 0.2737(6) 0.3545(4) 0.138(5) Uani 1 1 d D U . . .
F76 F 0.7112(7) 0.1989(5) 0.2905(3) 0.104(4) Uani 1 1 d D U . . .
F77 F 0.6414(7) 0.2456(6) 0.2839(4) 0.131(5) Uani 1 1 d D U . . .
F78 F 0.7566(7) 0.2849(6) 0.2844(4) 0.137(5) Uani 1 1 d D U . . .
F79 F 0.8087(8) 0.3677(6) 0.3512(5) 0.144(5) Uani 1 1 d D U . . .
F80 F 0.6969(9) 0.3576(6) 0.3330(4) 0.155(6) Uani 1 1 d D U . . .
F81 F 0.7342(9) 0.3614(6) 0.3936(4) 0.144(5) Uani 1 1 d D U . . .
F82 F 0.8042(9) 0.3855(6) 0.5362(3) 0.148(5) Uani 1 1 d D U . . .
F83 F 0.7098(7) 0.3249(6) 0.4857(4) 0.138(5) Uani 1 1 d D U . . .
F84 F 0.7930(9) 0.3945(6) 0.4774(4) 0.132(5) Uani 1 1 d D U . . .
F85 F 0.9273(8) 0.4010(5) 0.5036(4) 0.141(5) Uani 1 1 d D U . . .
F86 F 0.9468(7) 0.3181(6) 0.4922(4) 0.128(5) Uani 1 1 d D U . . .
F87 F 0.9180(7) 0.3481(7) 0.5448(3) 0.140(5) Uani 1 1 d D U . . .
F88 F 0.7781(7) 0.2747(5) 0.5357(3) 0.116(4) Uani 1 1 d D U . . .
F89 F 0.8418(8) 0.2342(6) 0.5001(3) 0.121(4) Uani 1 1 d D U . . .
F90 F 0.7284(6) 0.2262(5) 0.4753(3) 0.111(4) Uani 1 1 d D U . . .
F91 F 1.0257(7) 0.3204(6) 0.3262(3) 0.125(5) Uani 1 1 d D U . . .
F92 F 0.9272(7) 0.2519(5) 0.3218(3) 0.118(4) Uani 1 1 d D U . . .
F93 F 0.9245(8) 0.3352(6) 0.3329(4) 0.125(4) Uani 1 1 d D U . . .
F94 F 0.9469(8) 0.3919(5) 0.4136(4) 0.136(5) Uani 1 1 d D U . . .
F95 F 1.0409(7) 0.3912(6) 0.4469(4) 0.137(5) Uani 1 1 d D U . . .
F96 F 1.0451(9) 0.4125(6) 0.3916(4) 0.155(6) Uani 1 1 d D U . . .
F97 F 1.0509(8) 0.2879(6) 0.4334(4) 0.139(5) Uani 1 1 d D U . . .
F98 F 1.1124(6) 0.3340(6) 0.3935(5) 0.147(5) Uani 1 1 d D U . . .
F99 F 1.0395(7) 0.2460(5) 0.3703(4) 0.124(4) Uani 1 1 d D U . . .
F100 F 0.7965(6) 0.0673(4) 0.3326(3) 0.089(3) Uani 1 1 d D U . . .
F101 F 0.7152(6) 0.1085(6) 0.3305(3) 0.119(4) Uani 1 1 d D U . . .
F102 F 0.8298(8) 0.1547(5) 0.3309(4) 0.131(5) Uani 1 1 d D U . . .
F103 F 0.9203(8) 0.1482(8) 0.3841(5) 0.190(7) Uani 1 1 d D U . . .
F104 F 0.8952(9) 0.1578(8) 0.4454(4) 0.199(7) Uani 1 1 d D U . . .
F105 F 0.8632(11) 0.0763(7) 0.4038(5) 0.192(7) Uani 1 1 d D U . . .
F106 F 0.6804(7) 0.1238(7) 0.4010(4) 0.165(7) Uani 1 1 d D U . . .
F107 F 0.7499(10) 0.1086(6) 0.4438(4) 0.173(6) Uani 1 1 d D U . . .
F108 F 0.7103(10) 0.0468(6) 0.3843(4) 0.202(8) Uani 1 1 d D U . . .
O9 O 0.7790(6) 0.2650(5) 0.3636(3) 0.071(3) Uani 1 1 d D U . . .
O10 O 0.8235(6) 0.3025(5) 0.4468(3) 0.070(3) Uani 1 1 d D U . . .
O11 O 0.9239(5) 0.2835(5) 0.3981(3) 0.071(3) Uani 1 1 d D U . . .
O12 O 0.8113(6) 0.1923(4) 0.4052(3) 0.074(3) Uani 1 1 d D U . . .
C177 C 0.7258(8) 0.2776(6) 0.3455(4) 0.090(4) Uani 1 1 d D U . . .
C178 C 0.6548(10) 0.2537(8) 0.3627(6) 0.113(5) Uani 1 1 d D U . . .
C179 C 0.7049(10) 0.2478(8) 0.3007(5) 0.110(5) Uani 1 1 d D U . . .
C180 C 0.7447(10) 0.3410(8) 0.3553(5) 0.125(5) Uani 1 1 d D U . . .
C181 C 0.8261(8) 0.3164(6) 0.4861(4) 0.091(4) Uani 1 1 d D U . . .
C182 C 0.7807(10) 0.3552(8) 0.4966(5) 0.117(5) Uani 1 1 d D U . . .
C183 C 0.9067(10) 0.3489(8) 0.5073(5) 0.121(5) Uani 1 1 d D U . . .
C184 C 0.7924(8) 0.2613(7) 0.4988(4) 0.107(5) Uani 1 1 d D U . . .
C185 C 0.9850(7) 0.3150(6) 0.3887(4) 0.089(4) Uani 1 1 d D U . . .
C186 C 0.9685(10) 0.3076(8) 0.3417(5) 0.096(5) Uani 1 1 d D U . . .
C187 C 1.0065(10) 0.3790(7) 0.4104(5) 0.107(5) Uani 1 1 d D U . . .
C188 C 1.0478(9) 0.2956(6) 0.3969(5) 0.111(5) Uani 1 1 d D U . . .
C189 C 0.7995(8) 0.1368(6) 0.3906(4) 0.090(4) Uani 1 1 d D U . . .
C190 C 0.7863(9) 0.1154(7) 0.3451(5) 0.090(4) Uani 1 1 d D U . . .
C191 C 0.8742(11) 0.1300(9) 0.4070(6) 0.134(5) Uani 1 1 d D U . . .
C192 C 0.7320(11) 0.1011(7) 0.4048(5) 0.130(5) Uani 1 1 d D U . . .
Al4 Al 0.5411(2) 0.8362(2) 0.37423(15) 0.0548(12) Uani 1 1 d D U . A 1
F109 F 0.6791(6) 0.8383(7) 0.2944(5) 0.174(6) Uani 1 1 d D U . A 1
F110 F 0.6132(9) 0.8319(8) 0.2356(5) 0.201(8) Uani 1 1 d D U . A 1
F111 F 0.5754(7) 0.7662(5) 0.2589(5) 0.155(6) Uani 1 1 d D U . A 1
F112 F 0.5196(8) 0.8759(7) 0.2412(4) 0.167(6) Uani 1 1 d D U . A 1
F113 F 0.4549(6) 0.8649(7) 0.2853(4) 0.135(5) Uani 1 1 d D U . A 1
F114 F 0.4647(7) 0.7922(7) 0.2487(4) 0.184(7) Uani 1 1 d D U . A 1
F115 F 0.6698(6) 0.9268(5) 0.3408(3) 0.089(3) Uani 1 1 d D U . A 1
F116 F 0.5861(8) 0.9519(6) 0.3161(5) 0.165(6) Uani 1 1 d D U . A 1
F117 F 0.6635(8) 0.9271(8) 0.2810(4) 0.174(7) Uani 1 1 d D U . A 1
F118 F 0.3992(6) 0.9714(5) 0.4059(5) 0.171(6) Uani 1 1 d D U . A 1
F119 F 0.3519(4) 0.8817(5) 0.3972(3) 0.079(3) Uani 1 1 d D U . A 1
F120 F 0.4056(6) 0.9118(6) 0.3546(3) 0.116(4) Uani 1 1 d D U . A 1
F121 F 0.5374(6) 0.9934(6) 0.3837(4) 0.130(5) Uani 1 1 d D U . A 1
F122 F 0.5454(6) 1.0212(5) 0.4455(4) 0.147(6) Uani 1 1 d D U . A 1
F123 F 0.6122(4) 0.9764(3) 0.4230(2) 0.055(2) Uani 1 1 d D U . A 1
F124 F 0.4467(10) 0.9240(9) 0.4752(6) 0.062(5) Uani 0.437(8) 1 d D U P A 1
F125 F 0.4541(9) 0.8438(6) 0.4432(5) 0.056(5) Uani 0.437(8) 1 d D U P A 1
F126 F 0.5535(7) 0.9164(7) 0.4713(5) 0.054(4) Uani 0.437(8) 1 d D U P A 1
F127 F 0.7102(8) 0.8067(7) 0.4721(5) 0.174(6) Uani 1 1 d D U . A 1
F128 F 0.5976(7) 0.8152(7) 0.4637(4) 0.129(4) Uani 1 1 d D U . A 1
F129 F 0.6245(5) 0.7524(4) 0.4220(4) 0.095(3) Uani 1 1 d D U . A 1
F130 F 0.6746(7) 0.7799(5) 0.3679(5) 0.152(5) Uani 1 1 d D U . A 1
F131 F 0.7525(8) 0.7932(6) 0.4121(6) 0.189(6) Uani 1 1 d D U . A 1
F132 F 0.7743(7) 0.8724(6) 0.3898(5) 0.144(5) Uani 1 1 d D U . A 1
F133 F 0.7023(8) 0.9178(7) 0.4810(4) 0.104(5) Uani 0.713(9) 1 d D U P A 1
F134 F 0.8028(5) 0.9043(4) 0.4641(3) 0.041(3) Uani 0.713(9) 1 d D U P A 1
F135 F 0.7487(5) 0.9476(4) 0.4325(3) 0.047(3) Uani 0.713(9) 1 d D U P A 1
F136 F 0.4570(8) 0.6980(7) 0.4181(4) 0.197(8) Uani 1 1 d D U . A 1
F137 F 0.3766(6) 0.6291(5) 0.3669(4) 0.129(5) Uani 1 1 d D U . A 1
F138 F 0.4920(7) 0.6557(6) 0.3632(5) 0.164(6) Uani 1 1 d D U . A 1
F139 F 0.3778(10) 0.6325(8) 0.3016(6) 0.237(9) Uani 1 1 d D U . A 1
F140 F 0.4931(9) 0.6841(8) 0.3112(6) 0.214(8) Uani 1 1 d D U . A 1
F141 F 0.4061(9) 0.7114(7) 0.2908(5) 0.204(8) Uani 1 1 d D U . A 1
F142 F 0.3660(14) 0.7786(8) 0.3992(8) 0.125(8) Uani 0.437(8) 1 d D U P A 1
F143 F 0.3046(14) 0.7002(12) 0.3506(7) 0.111(7) Uani 0.437(8) 1 d D U P A 1
F144 F 0.3468(12) 0.6968(10) 0.4098(7) 0.106(7) Uani 0.437(8) 1 d D U P A 1
O13 O 0.5480(6) 0.8385(6) 0.3266(3) 0.094(3) Uani 1 1 d D U . A 1
O14 O 0.4962(5) 0.8799(5) 0.3916(4) 0.081(3) Uani 1 1 d D U . A 1
O15 O 0.6273(4) 0.8585(4) 0.4019(3) 0.055(2) Uani 1 1 d D U . A 1
O16 O 0.4938(5) 0.7673(4) 0.3736(3) 0.066(3) Uani 1 1 d D U . A 1
C193 C 0.5704(7) 0.8546(6) 0.2960(4) 0.098(4) Uani 1 1 d D U . A 1
C194 C 0.6134(10) 0.8213(8) 0.2723(6) 0.139(6) Uani 1 1 d D U . A 1
C195 C 0.5039(9) 0.8523(8) 0.2679(5) 0.110(5) Uani 1 1 d D U . A 1
C196 C 0.6253(9) 0.9152(8) 0.3094(5) 0.115(5) Uani 1 1 d D U . A 1
C197 C 0.4843(6) 0.9242(5) 0.4144(4) 0.066(3) Uani 1 1 d D U . A 1
C198 C 0.4093(7) 0.9212(7) 0.3927(5) 0.074(4) Uani 1 1 d D U . A 1
C199 C 0.5448(7) 0.9784(6) 0.4161(5) 0.073(4) Uani 1 1 d D U . A 1
C200 C 0.4840(9) 0.9013(7) 0.4514(5) 0.063(4) Uani 0.437(8) 1 d D U P A 1
C201 C 0.6811(7) 0.8509(6) 0.4238(4) 0.084(3) Uani 1 1 d D U . A 1
C202 C 0.6548(10) 0.8037(8) 0.4462(5) 0.112(4) Uani 1 1 d D U . A 1
C203 C 0.7224(10) 0.8238(7) 0.3932(6) 0.128(5) Uani 1 1 d D U . A 1
C204 C 0.7375(8) 0.9055(7) 0.4493(5) 0.089(4) Uani 0.713(9) 1 d D U P A 1
C205 C 0.4305(8) 0.7207(6) 0.3621(5) 0.113(4) Uani 1 1 d D U . A 1
C206 C 0.4424(9) 0.6728(7) 0.3804(6) 0.127(5) Uani 1 1 d D U . A 1
C207 C 0.4242(12) 0.6863(9) 0.3166(6) 0.163(6) Uani 1 1 d D U . A 1
C208 C 0.3636(12) 0.7249(9) 0.3811(6) 0.112(5) Uani 0.437(8) 1 d D U P A 1
F924 F 0.4394(8) 0.9810(7) 0.4667(5) 0.081(5) Uani 0.563(8) 1 d D U P A 2
F925 F 0.4277(8) 0.8940(7) 0.4652(5) 0.068(4) Uani 0.563(8) 1 d D U P A 2
F926 F 0.5355(7) 0.9603(7) 0.4836(5) 0.072(4) Uani 0.563(8) 1 d D U P A 2
C900 C 0.4704(9) 0.9411(8) 0.4585(7) 0.067(4) Uani 0.563(8) 1 d D U P A 2
F933 F 0.6740(14) 0.9324(10) 0.4867(9) 0.057(7) Uani 0.287(9) 1 d D U P A 2
F934 F 0.6933(14) 0.8580(13) 0.4994(10) 0.079(6) Uani 0.287(9) 1 d D U P A 2
F935 F 0.5838(11) 0.8511(12) 0.4698(9) 0.059(6) Uani 0.287(9) 1 d D U P A 2
C904 C 0.6574(14) 0.8756(12) 0.4737(11) 0.089(4) Uani 0.287(9) 1 d D U P A 2
F942 F 0.3462(11) 0.7477(9) 0.3907(5) 0.113(6) Uani 0.563(8) 1 d D U P A 2
F943 F 0.3039(9) 0.6852(7) 0.3319(5) 0.071(5) Uani 0.563(8) 1 d D U P A 2
F944 F 0.3712(6) 0.7734(5) 0.3375(4) 0.043(4) Uani 0.563(8) 1 d D U P A 2
C908 C 0.3615(19) 0.7398(18) 0.3528(7) 0.102(5) Uani 0.563(8) 1 d D U P A 2
Cl7 Cl 0.8821(3) 0.7389(2) 0.47225(16) 0.0930(16) Uani 1 1 d D U . B 2
Cl8 Cl 0.9408(3) 0.8541(3) 0.44493(15) 0.0901(16) Uani 1 1 d D U . B 2
C209 C 0.9730(8) 0.7677(7) 0.4616(6) 0.081(4) Uani 1 1 d D U . B 2
H20A H 1.007814 0.756346 0.477602 0.098 Uiso 1 1 calc R U . B 2
H20B H 0.971283 0.750134 0.433182 0.098 Uiso 1 1 calc R U . B 2
C210 C 1.0011(9) 0.8280(8) 0.4696(6) 0.085(4) Uani 1 1 d D U . B 2
H21A H 1.049319 0.839526 0.461146 0.102 Uiso 1 1 calc R U . B 2
H21B H 1.009890 0.845819 0.498650 0.102 Uiso 1 1 calc R U . B 2
Cl9 Cl 0.1587(3) 0.8199(2) 0.41672(13) 0.0738(13) Uani 1 1 d D U . C 2
Cl10 Cl 0.1628(3) 0.9501(2) 0.46129(18) 0.0936(17) Uani 1 1 d D U . C 2
C211 C 0.2300(7) 0.8736(6) 0.4562(4) 0.055(3) Uani 1 1 d D U . C 2
H21C H 0.216563 0.870622 0.482086 0.067 Uiso 1 1 calc R U . C 2
H21D H 0.276876 0.866264 0.455178 0.067 Uiso 1 1 calc R U . C 2
C212 C 0.2409(8) 0.9293(7) 0.4537(6) 0.070(4) Uani 1 1 d D U . C 2
H21E H 0.251171 0.931465 0.427076 0.084 Uiso 1 1 calc R U . C 2
H21F H 0.284773 0.956612 0.473858 0.084 Uiso 1 1 calc R U . C 2
Cl11 Cl 0.1955(5) 1.1131(3) 0.2170(2) 0.140(3) Uani 1 1 d D U . D 2
Cl12 Cl 0.0096(6) 1.0112(4) 0.1831(3) 0.197(4) Uani 1 1 d D U . D 2
C213 C 0.1164(11) 1.1031(12) 0.1815(7) 0.181(8) Uani 1 1 d D U . D 2
H21G H 0.125558 1.141388 0.177393 0.217 Uiso 1 1 calc R U . D 2
H21H H 0.121952 1.078822 0.156532 0.217 Uiso 1 1 calc R U . D 2
C214 C 0.0405(13) 1.0821(8) 0.1810(9) 0.186(8) Uani 1 1 d D U . D 2
H21I H 0.013114 1.084283 0.156434 0.223 Uiso 1 1 calc R U . D 2
H21J H 0.029532 1.106634 0.204052 0.223 Uiso 1 1 calc R U . D 2
Cl13 Cl 0.9493(3) 0.0216(3) 0.45210(14) 0.0821(15) Uani 1 1 d D U . E 2
C215 C 1.0185(7) 0.0107(8) 0.4840(4) 0.064(4) Uani 1 1 d D U . E 2
H21K H 1.036755 -0.018018 0.468651 0.077 Uiso 1 1 calc R U . E 2
H21L H 1.060865 0.047049 0.496098 0.077 Uiso 1 1 calc R U . E 2

loop_
_atom_site_aniso_label
_atom_site_aniso_U_11
_atom_site_aniso_U_22
_atom_site_aniso_U_33
_atom_site_aniso_U_23
_atom_site_aniso_U_13
_atom_site_aniso_U_12
Au1 0.0413(3) 0.0533(4) 0.0823(5) 0.0320(4) 0.0068(3) 0.0172(3)
Au2 0.0403(3) 0.0372(3) 0.0545(4) 0.0163(3) 0.0169(3) 0.0139(2)
Au3 0.0369(3) 0.0429(4) 0.0576(4) 0.0134(3) 0.0087(3) 0.0135(3)
Au4 0.0415(3) 0.0453(3) 0.0491(3) 0.0194(3) 0.0152(3) 0.0193(3)
Au5 0.0473(3) 0.0428(4) 0.0665(4) 0.0212(3) 0.0239(3) 0.0160(3)
Au6 0.0683(4) 0.0481(4) 0.0577(4) 0.0137(3) 0.0316(3) 0.0177(3)
Fe1 0.0531(13) 0.0532(14) 0.0415(12) 0.0217(10) 0.0165(10) 0.0209(11)
Fe2 0.0389(11) 0.0394(12) 0.0482(12) 0.0172(10) 0.0154(9) 0.0132(9)
Fe3 0.0494(12) 0.0436(13) 0.0349(11) 0.0116(9) 0.0172(9) 0.0109(10)
Fe4 0.0405(11) 0.0393(12) 0.0447(12) 0.0141(10) 0.0032(9) 0.0134(9)
Fe5 0.0551(14) 0.0658(17) 0.0920(19) 0.0408(15) 0.0354(13) 0.0192(12)
Fe6 0.0382(11) 0.0518(14) 0.0475(12) -0.0006(11) 0.0118(10) 0.0066(10)
Cl1 0.105(4) 0.053(3) 0.102(4) 0.036(3) -0.042(3) 0.008(3)
Cl2 0.0426(19) 0.038(2) 0.057(2) 0.0190(17) 0.0099(16) 0.0121(16)
Cl3 0.045(2) 0.070(3) 0.070(3) 0.022(2) 0.0104(19) 0.029(2)
Cl4 0.047(2) 0.054(2) 0.061(2) 0.0164(19) 0.0194(18) 0.0230(18)
Cl5 0.047(2) 0.040(2) 0.060(2) 0.0216(18) 0.0197(17) 0.0150(16)
Cl6 0.223(7) 0.053(3) 0.057(3) 0.012(3) 0.022(4) 0.031(4)
P1 0.055(2) 0.056(3) 0.066(3) 0.026(2) 0.026(2) 0.028(2)
P2 0.043(2) 0.035(2) 0.054(2) 0.0163(18) 0.0180(18) 0.0104(17)
P3 0.042(2) 0.040(2) 0.051(2) 0.0153(18) 0.0093(18) 0.0150(17)
P4 0.040(2) 0.042(2) 0.041(2) 0.0166(17) 0.0100(16) 0.0135(17)
P5 0.053(2) 0.044(2) 0.072(3) 0.021(2) 0.030(2) 0.017(2)
P6 0.049(2) 0.053(3) 0.058(3) 0.020(2) 0.0230(19) 0.021(2)
C1 0.034(7) 0.025(7) 0.040(8) 0.009(6) 0.012(6) 0.009(6)
C2 0.039(8) 0.058(10) 0.047(9) 0.024(7) 0.026(7) 0.029(7)
C3 0.024(6) 0.029(8) 0.067(10) 0.021(7) 0.007(6) 0.011(6)
C4 0.030(7) 0.038(8) 0.042(8) 0.018(6) 0.008(6) 0.019(6)
C5 0.031(7) 0.043(8) 0.039(8) 0.013(7) 0.012(6) 0.016(6)
C6 0.029(7) 0.030(7) 0.042(8) 0.007(6) -0.001(6) 0.011(6)
C7 0.051(9) 0.076(12) 0.037(8) 0.024(8) 0.013(7) 0.036(9)
C8 0.046(8) 0.052(9) 0.036(8) 0.001(7) 0.011(7) 0.031(7)
C9 0.053(10) 0.073(12) 0.044(9) 0.011(8) 0.013(8) 0.029(9)
C10 0.077(12) 0.090(14) 0.042(9) 0.025(9) 0.022(9) 0.047(11)
C11 0.048(9) 0.070(11) 0.048(9) 0.030(8) 0.021(7) 0.026(8)
C12 0.064(10) 0.045(9) 0.052(10) 0.022(8) 0.003(8) 0.034(8)
C13 0.061(10) 0.040(10) 0.076(12) 0.017(9) 0.011(9) 0.003(8)
C14 0.085(13) 0.059(12) 0.087(13) 0.045(11) 0.034(11) 0.048(11)
C15 0.075(12) 0.044(10) 0.106(15) 0.032(10) 0.041(11) 0.028(9)
C16 0.091(12) 0.062(11) 0.067(11) 0.036(9) 0.047(10) 0.053(10)
C17 0.035(8) 0.058(11) 0.063(10) 0.022(8) 0.021(7) 0.020(7)
C18 0.039(9) 0.077(13) 0.070(11) 0.023(10) 0.017(8) 0.022(9)
C19 0.069(12) 0.069(14) 0.101(16) 0.021(13) 0.035(12) 0.028(10)
C20 0.056(11) 0.070(15) 0.083(15) -0.011(12) 0.012(10) 0.008(10)
C21 0.057(11) 0.094(17) 0.099(16) 0.031(13) 0.027(11) 0.001(11)
C22 0.063(11) 0.058(11) 0.051(10) 0.005(9) 0.011(8) -0.005(9)
C23 0.059(10) 0.053(10) 0.071(11) 0.022(9) 0.029(9) 0.036(8)
C24 0.067(11) 0.042(10) 0.092(13) 0.036(10) 0.025(10) 0.026(9)
C25 0.056(10) 0.080(14) 0.087(13) 0.014(11) -0.002(9) 0.040(10)
C26 0.055(11) 0.075(14) 0.107(16) 0.036(12) 0.013(11) 0.032(10)
C27 0.089(14) 0.064(13) 0.089(14) 0.013(11) 0.026(12) 0.037(11)
C28 0.057(10) 0.065(12) 0.076(12) 0.029(10) 0.004(9) 0.020(9)
C29 0.039(8) 0.058(10) 0.033(8) 0.009(7) 0.004(6) 0.020(7)
C30 0.028(7) 0.040(9) 0.056(9) 0.012(7) 0.011(6) 0.007(6)
C31 0.033(8) 0.054(10) 0.073(11) 0.037(9) 0.002(8) 0.003(7)
C32 0.045(8) 0.059(10) 0.047(9) 0.020(8) 0.001(7) 0.032(8)
C33 0.054(9) 0.038(8) 0.032(7) 0.024(6) 0.012(6) 0.017(7)
C34 0.034(7) 0.032(8) 0.057(9) 0.020(7) 0.022(7) 0.012(6)
C35 0.038(8) 0.051(10) 0.064(10) 0.014(8) 0.008(7) 0.028(7)
C36 0.063(10) 0.060(11) 0.055(10) 0.033(8) 0.025(8) 0.035(9)
C37 0.057(10) 0.061(11) 0.084(12) 0.052(10) 0.026(9) 0.029(9)
C38 0.051(9) 0.035(8) 0.054(9) 0.021(7) 0.019(7) 0.019(7)
C39 0.061(10) 0.030(8) 0.053(9) 0.011(7) 0.022(8) 0.017(7)
C40 0.040(9) 0.054(11) 0.069(11) 0.006(9) 0.001(8) 0.004(8)
C41 0.070(12) 0.029(9) 0.093(14) 0.006(9) 0.026(11) 0.009(8)
C42 0.065(12) 0.094(17) 0.054(11) -0.004(11) 0.002(9) 0.020(11)
C43 0.116(16) 0.048(12) 0.062(12) 0.014(9) 0.010(11) 0.022(11)
C44 0.081(12) 0.060(12) 0.048(10) 0.004(9) -0.004(9) 0.020(10)
C45 0.038(8) 0.032(9) 0.079(11) 0.015(8) 0.015(8) 0.011(7)
C46 0.062(11) 0.050(11) 0.106(15) 0.028(10) 0.031(10) 0.018(9)
C47 0.081(12) 0.062(12) 0.122(16) 0.035(12) 0.068(12) 0.048(10)
C48 0.112(17) 0.083(16) 0.17(2) 0.073(16) 0.079(17) 0.071(14)
C49 0.055(10) 0.042(10) 0.118(16) 0.038(10) 0.019(10) 0.024(8)
C50 0.037(8) 0.056(11) 0.129(16) 0.033(11) 0.028(9) 0.028(8)
C51 0.061(9) 0.035(8) 0.030(7) 0.005(6) 0.013(7) 0.019(7)
C52 0.056(9) 0.039(8) 0.021(7) 0.003(6) 0.012(6) 0.011(7)
C53 0.069(11) 0.056(11) 0.040(9) 0.000(8) 0.020(8) 0.019(9)
C54 0.051(9) 0.040(9) 0.063(10) 0.017(8) 0.030(8) 0.011(7)
C55 0.039(8) 0.056(10) 0.036(8) -0.002(7) 0.018(6) 0.010(7)
C56 0.045(8) 0.060(10) 0.032(7) 0.008(7) 0.011(6) 0.024(7)
C57 0.066(10) 0.046(10) 0.038(8) 0.007(7) 0.002(7) 0.021(8)
C58 0.081(12) 0.061(11) 0.034(8) 0.014(8) 0.025(8) 0.019(9)
C59 0.046(9) 0.061(11) 0.066(11) 0.015(9) 0.021(8) 0.015(8)
C60 0.033(8) 0.063(11) 0.052(9) 0.022(8) 0.012(7) 0.023(7)
C61 0.046(9) 0.052(10) 0.058(10) 0.035(8) 0.019(7) 0.015(7)
C62 0.061(11) 0.104(16) 0.071(12) 0.063(12) 0.026(9) 0.027(11)
C63 0.054(12) 0.15(2) 0.088(15) 0.071(16) 0.022(11) 0.029(13)
C64 0.080(17) 0.22(4) 0.11(2) 0.13(2) 0.034(15) 0.041(19)
C65 0.054(12) 0.15(2) 0.054(12) 0.036(13) 0.016(10) 0.002(13)
C66 0.044(9) 0.089(14) 0.057(11) 0.018(10) 0.017(8) 0.007(9)
C67 0.065(10) 0.050(10) 0.061(10) 0.014(8) 0.004(8) 0.031(9)
C68 0.086(13) 0.060(12) 0.125(17) 0.038(12) 0.060(13) 0.040(11)
C69 0.111(17) 0.066(15) 0.17(2) 0.011(15) 0.074(17) 0.051(14)
C70 0.113(17) 0.056(13) 0.112(18) -0.003(12) 0.049(15) 0.014(12)
C71 0.082(13) 0.033(10) 0.094(14) 0.010(10) 0.004(11) 0.006(9)
C72 0.072(12) 0.081(15) 0.064(12) 0.010(11) 0.012(10) 0.019(11)
C73 0.030(7) 0.044(9) 0.056(9) 0.012(7) 0.015(7) 0.015(6)
C74 0.039(8) 0.062(10) 0.046(9) 0.025(8) 0.013(7) 0.022(7)
C75 0.048(9) 0.054(10) 0.062(10) 0.029(8) 0.033(8) 0.029(8)
C76 0.044(9) 0.048(10) 0.057(10) 0.006(8) 0.010(8) 0.005(7)
C77 0.052(9) 0.065(11) 0.039(8) 0.020(8) 0.023(7) 0.022(8)
C78 0.047(8) 0.026(8) 0.044(9) -0.001(6) 0.007(7) 0.001(6)
C79 0.050(8) 0.022(7) 0.047(9) 0.007(6) 0.000(7) 0.006(6)
C80 0.041(8) 0.049(9) 0.040(8) 0.025(7) 0.012(6) 0.029(7)
C81 0.032(8) 0.076(12) 0.080(12) 0.039(10) 0.015(8) 0.032(8)
C82 0.049(10) 0.053(11) 0.083(13) 0.016(9) -0.009(9) 0.027(8)
C83 0.068(11) 0.037(9) 0.071(11) 0.022(8) 0.006(9) 0.012(8)
C84 0.023(6) 0.026(7) 0.050(8) -0.002(6) 0.005(6) 0.011(5)
C85 0.040(8) 0.056(10) 0.047(9) 0.002(8) 0.012(7) 0.018(7)
C86 0.044(8) 0.038(9) 0.065(10) 0.018(8) 0.022(7) 0.019(7)
C87 0.039(8) 0.028(8) 0.060(10) 0.007(7) 0.006(7) 0.005(6)
C88 0.046(8) 0.040(8) 0.038(8) 0.018(7) 0.012(6) 0.022(7)
C89 0.032(7) 0.031(8) 0.059(9) 0.014(7) 0.008(7) 0.008(6)
C90 0.041(8) 0.055(10) 0.062(10) 0.032(8) 0.020(7) 0.023(7)
C91 0.037(8) 0.051(10) 0.071(11) 0.033(9) 0.004(8) 0.020(7)
C92 0.037(8) 0.078(13) 0.042(9) 0.017(9) 0.002(7) 0.013(8)
C93 0.065(10) 0.039(9) 0.040(8) 0.008(7) 0.006(7) 0.024(8)
C94 0.044(8) 0.065(11) 0.051(9) 0.019(8) 0.008(7) 0.030(8)
C95 0.050(9) 0.037(9) 0.042(8) 0.006(7) 0.003(7) 0.018(7)
C96 0.049(9) 0.040(9) 0.068(11) 0.025(8) 0.009(8) -0.001(7)
C97 0.060(11) 0.040(10) 0.090(13) 0.033(9) 0.023(9) 0.007(8)
C98 0.072(12) 0.054(11) 0.069(11) 0.013(9) -0.008(9) 0.032(10)
C99 0.054(10) 0.061(11) 0.034(8) 0.004(8) -0.004(7) 0.013(8)
C100 0.046(8) 0.043(9) 0.036(8) 0.019(7) 0.009(6) 0.014(7)
C101 0.065(11) 0.072(12) 0.061(11) 0.038(9) 0.031(9) 0.026(9)
C102 0.068(11) 0.050(10) 0.066(11) 0.026(9) 0.034(9) 0.023(8)
C103 0.116(17) 0.099(16) 0.082(14) 0.033(12) 0.077(13) 0.055(14)
C104 0.066(12) 0.113(17) 0.121(17) 0.082(14) 0.063(12) 0.052(12)
C105 0.038(9) 0.096(15) 0.125(16) 0.064(13) 0.043(10) 0.032(9)
C106 0.069(11) 0.035(10) 0.104(15) 0.022(10) 0.036(11) 0.010(8)
C107 0.076(13) 0.074(14) 0.123(18) 0.058(13) 0.041(13) 0.025(11)
C108 0.066(14) 0.084(17) 0.18(3) 0.069(18) 0.031(16) 0.015(12)
C109 0.052(12) 0.092(17) 0.113(18) -0.002(15) -0.001(12) -0.008(11)
C110 0.067(12) 0.073(13) 0.068(12) 0.017(10) 0.024(9) 0.025(10)
C111 0.073(12) 0.055(12) 0.112(16) 0.047(11) 0.044(11) 0.030(10)
C112 0.092(13) 0.024(9) 0.086(14) 0.007(9) 0.026(11) 0.016(8)
C113 0.110(16) 0.076(16) 0.059(12) 0.012(11) 0.029(11) 0.024(13)
C114 0.115(18) 0.072(16) 0.079(15) 0.018(13) 0.028(12) 0.011(13)
C115 0.23(3) 0.055(15) 0.085(17) 0.019(13) 0.033(18) 0.003(17)
C116 0.134(17) 0.029(10) 0.063(12) 0.005(9) 0.014(11) 0.011(10)
C117 0.087(14) 0.051(12) 0.109(16) 0.039(11) 0.055(12) 0.024(11)
C118 0.116(17) 0.061(13) 0.122(18) 0.040(12) 0.070(15) 0.044(13)
C119 0.099(15) 0.093(16) 0.118(17) 0.072(14) 0.081(14) 0.060(14)
C120 0.19(3) 0.066(17) 0.14(2) 0.038(17) 0.08(2) 0.06(2)
C121 0.13(2) 0.052(14) 0.13(2) 0.009(13) 0.039(18) 0.021(14)
C122 0.15(2) 0.037(11) 0.111(17) 0.027(11) 0.084(15) 0.037(12)
C123 0.045(9) 0.069(11) 0.034(8) -0.013(8) 0.015(7) 0.018(8)
C124 0.050(10) 0.062(12) 0.084(13) -0.002(10) 0.030(9) 0.013(9)
C125 0.043(9) 0.087(14) 0.041(9) -0.003(9) 0.001(7) 0.012(9)
C126 0.049(9) 0.057(11) 0.047(9) 0.011(8) 0.018(8) 0.009(8)
C127 0.026(7) 0.062(10) 0.045(8) 0.008(8) 0.011(6) 0.019(7)
C128 0.046(8) 0.037(9) 0.056(9) 0.013(7) 0.013(7) 0.018(7)
C129 0.059(10) 0.038(9) 0.052(9) 0.014(7) 0.014(8) 0.010(7)
C130 0.075(11) 0.047(10) 0.059(10) 0.008(9) 0.031(9) 0.014(9)
C131 0.045(9) 0.080(13) 0.051(10) 0.018(9) 0.011(8) 0.010(9)
C132 0.041(8) 0.042(9) 0.056(9) 0.017(7) 0.018(7) 0.016(7)
C133 0.021(6) 0.040(9) 0.064(10) 0.015(7) 0.010(6) 0.003(6)
C134 0.034(7) 0.043(9) 0.061(10) 0.010(8) 0.007(7) 0.012(7)
C135 0.042(8) 0.038(9) 0.080(12) 0.010(8) 0.018(8) 0.010(7)
C136 0.054(11) 0.062(12) 0.057(11) 0.000(9) 0.035(9) -0.004(9)
C137 0.063(12) 0.090(16) 0.071(13) 0.029(12) 0.026(10) 0.011(11)
C138 0.062(11) 0.070(13) 0.052(10) 0.021(9) 0.012(9) 0.012(9)
C139 0.052(11) 0.096(16) 0.122(17) 0.075(14) 0.034(11) 0.045(11)
C140 0.052(10) 0.062(13) 0.153(19) 0.053(13) 0.039(11) 0.026(9)
C141 0.088(18) 0.14(3) 0.28(4) 0.14(3) 0.05(2) 0.083(19)
C142 0.071(18) 0.15(3) 0.27(4) 0.15(3) 0.03(2) 0.04(2)
C143 0.081(18) 0.18(3) 0.20(3) 0.15(3) 0.019(19) 0.02(2)
C144 0.039(10) 0.115(19) 0.107(17) 0.050(15) -0.004(11) 0.004(11)
Al1 0.041(2) 0.050(3) 0.055(3) 0.007(2) 0.006(2) 0.017(2)
F1 0.134(11) 0.120(11) 0.107(9) 0.046(8) 0.072(8) 0.047(9)
F2 0.106(10) 0.180(15) 0.109(10) 0.089(10) 0.016(8) 0.029(10)
F3 0.130(10) 0.088(10) 0.124(10) 0.044(8) 0.045(8) 0.042(8)
F4 0.124(9) 0.085(8) 0.057(6) -0.007(6) 0.018(6) 0.040(7)
F5 0.117(9) 0.088(9) 0.067(7) 0.006(6) 0.011(6) 0.052(7)
F6 0.091(9) 0.128(12) 0.183(14) 0.002(10) 0.068(9) 0.046(8)
F7 0.056(7) 0.112(10) 0.176(13) 0.028(10) 0.038(8) 0.002(7)
F8 0.060(6) 0.068(7) 0.127(9) -0.035(7) -0.003(6) 0.020(5)
F9 0.096(9) 0.090(9) 0.123(10) -0.005(8) -0.013(7) 0.044(7)
F10 0.075(8) 0.073(9) 0.199(14) -0.036(9) -0.027(9) 0.020(6)
F11 0.054(5) 0.066(7) 0.069(6) 0.005(5) 0.005(4) 0.028(5)
F12 0.078(8) 0.102(10) 0.155(12) 0.077(9) 0.012(8) 0.019(7)
F13 0.064(6) 0.088(8) 0.067(6) 0.008(6) 0.017(5) 0.031(6)
F14 0.092(8) 0.149(12) 0.078(7) -0.041(8) -0.033(7) 0.068(8)
F15 0.128(10) 0.212(16) 0.095(9) 0.015(10) 0.059(8) 0.110(11)
F16 0.078(8) 0.122(12) 0.166(13) -0.070(10) -0.029(8) 0.047(8)
F17 0.102(9) 0.099(10) 0.125(10) -0.046(8) -0.040(8) 0.056(8)
F18 0.170(14) 0.062(9) 0.212(18) -0.031(10) -0.078(13) 0.074(9)
F19 0.084(7) 0.112(10) 0.097(8) -0.009(7) 0.034(6) 0.038(7)
F20 0.081(7) 0.084(9) 0.115(9) 0.025(7) 0.033(7) 0.021(6)
F21 0.092(8) 0.104(10) 0.074(7) 0.005(7) 0.002(6) 0.035(7)
F22 0.056(6) 0.071(7) 0.131(10) 0.017(7) 0.012(6) 0.027(6)
F23 0.134(10) 0.094(9) 0.064(7) 0.011(6) -0.001(7) 0.068(8)
F24 0.109(8) 0.073(8) 0.129(10) 0.035(7) 0.038(7) 0.063(7)
F25 0.044(5) 0.081(8) 0.137(10) -0.035(7) -0.003(6) 0.023(5)
F26 0.103(9) 0.094(9) 0.108(9) 0.033(8) 0.052(7) 0.024(7)
F27 0.066(6) 0.058(7) 0.150(11) -0.024(7) 0.012(7) 0.015(5)
F28 0.079(8) 0.149(13) 0.161(13) 0.059(10) 0.044(9) 0.045(9)
F29 0.147(12) 0.166(16) 0.159(14) 0.059(12) 0.087(11) 0.093(12)
F30 0.212(16) 0.188(17) 0.180(15) 0.152(14) 0.101(13) 0.098(13)
F31 0.117(10) 0.113(11) 0.107(10) 0.031(9) 0.002(8) 0.032(9)
F32 0.176(14) 0.217(18) 0.096(10) 0.081(11) 0.036(9) 0.113(13)
F33 0.092(9) 0.181(15) 0.119(10) 0.042(10) 0.014(8) 0.075(10)
F34 0.122(12) 0.080(10) 0.213(17) 0.025(11) 0.010(11) 0.021(8)
F35 0.205(16) 0.113(12) 0.192(16) 0.087(12) 0.018(12) 0.089(12)
F36 0.177(13) 0.144(13) 0.108(10) 0.044(9) 0.043(9) 0.127(11)
O1 0.048(6) 0.049(7) 0.079(8) 0.012(6) 0.023(6) 0.019(5)
O2 0.048(6) 0.057(7) 0.064(7) -0.013(6) -0.002(5) 0.023(5)
O3 0.038(5) 0.038(6) 0.046(6) 0.003(5) 0.008(4) 0.010(4)
O4 0.090(9) 0.077(9) 0.085(9) 0.038(7) 0.015(7) 0.043(7)
C145 0.059(10) 0.053(11) 0.050(10) -0.010(8) 0.010(8) 0.008(8)
C146 0.054(13) 0.098(19) 0.12(2) 0.032(16) 0.007(13) 0.001(12)
C147 0.085(14) 0.090(16) 0.057(12) 0.021(12) 0.016(11) 0.039(12)
C148 0.042(10) 0.072(15) 0.14(2) 0.027(14) 0.020(12) 0.002(10)
C149 0.040(9) 0.067(12) 0.094(14) -0.006(11) -0.025(9) 0.027(9)
C150 0.047(11) 0.12(2) 0.081(14) 0.038(14) -0.010(10) 0.021(12)
C151 0.085(14) 0.115(19) 0.045(10) 0.008(11) 0.000(10) 0.060(14)
C152 0.066(14) 0.061(16) 0.17(3) -0.030(16) -0.035(16) 0.037(12)
C153 0.033(8) 0.049(10) 0.060(10) -0.001(8) 0.003(7) 0.018(7)
C154 0.064(13) 0.095(17) 0.107(17) 0.023(14) 0.042(13) 0.039(13)
C155 0.066(12) 0.059(13) 0.098(16) 0.002(11) 0.008(11) 0.030(10)
C156 0.083(14) 0.087(16) 0.074(14) 0.006(12) 0.024(12) 0.036(12)
C157 0.107(16) 0.104(17) 0.090(14) 0.066(13) 0.055(12) 0.072(14)
C158 0.15(3) 0.22(4) 0.17(3) 0.16(3) 0.12(2) 0.13(3)
C159 0.073(14) 0.12(2) 0.102(18) 0.046(17) 0.025(13) 0.042(15)
C160 0.20(3) 0.09(2) 0.10(2) 0.032(16) 0.03(2) 0.09(2)
Al2 0.070(3) 0.064(3) 0.043(2) 0.027(2) 0.022(2) 0.030(2)
F37 0.157(11) 0.158(12) 0.109(9) 0.056(9) 0.064(8) 0.027(9)
F38 0.144(10) 0.142(12) 0.146(11) 0.059(9) 0.073(9) 0.041(9)
F39 0.121(10) 0.158(13) 0.165(12) 0.063(10) 0.007(9) 0.005(9)
F40 0.164(12) 0.184(14) 0.101(9) 0.068(9) -0.024(9) 0.001(11)
F41 0.183(13) 0.129(12) 0.198(13) 0.078(10) 0.020(11) 0.076(10)
F42 0.158(11) 0.121(10) 0.110(9) 0.049(8) 0.042(8) 0.011(9)
F43 0.150(11) 0.186(13) 0.089(9) 0.013(9) 0.010(8) 0.049(10)
F44 0.162(11) 0.117(10) 0.213(13) 0.041(10) 0.107(10) 0.070(9)
F45 0.139(11) 0.133(12) 0.180(12) -0.017(10) 0.093(9) 0.004(9)
F46 0.222(13) 0.097(10) 0.108(9) 0.049(8) 0.064(9) 0.027(9)
F47 0.146(10) 0.111(10) 0.114(9) 0.037(8) 0.038(8) 0.018(8)
F48 0.112(9) 0.146(11) 0.118(9) 0.019(9) 0.041(8) 0.034(8)
F49 0.214(13) 0.115(11) 0.115(10) 0.022(9) 0.030(10) 0.050(10)
F50 0.156(12) 0.206(14) 0.097(9) 0.068(9) -0.029(9) -0.057(11)
F51 0.205(12) 0.112(10) 0.075(7) 0.048(7) 0.041(8) 0.013(9)
F52 0.089(9) 0.188(14) 0.205(13) 0.035(12) 0.045(9) 0.034(9)
F53 0.195(12) 0.169(12) 0.130(10) 0.081(9) 0.043(9) 0.110(10)
F54 0.168(11) 0.163(13) 0.126(10) 0.045(9) 0.057(9) 0.081(10)
F55 0.133(9) 0.110(9) 0.061(6) 0.051(6) -0.006(6) 0.011(7)
F56 0.114(9) 0.158(11) 0.150(10) 0.118(9) 0.031(8) 0.056(8)
F57 0.116(9) 0.073(8) 0.143(10) 0.060(7) 0.032(7) 0.004(6)
F58 0.169(10) 0.131(10) 0.046(6) 0.007(6) 0.006(6) 0.085(8)
F59 0.212(13) 0.164(12) 0.094(9) -0.012(9) -0.004(9) 0.122(10)
F60 0.187(13) 0.152(13) 0.118(10) -0.006(10) -0.039(10) 0.002(11)
F61 0.193(12) 0.220(14) 0.113(10) 0.037(10) 0.032(9) 0.151(11)
F62 0.139(9) 0.197(12) 0.097(8) 0.008(8) 0.024(7) 0.093(9)
F63 0.118(10) 0.200(13) 0.203(12) 0.007(11) 0.013(9) 0.077(9)
F64 0.184(13) 0.117(11) 0.222(14) 0.047(11) -0.058(12) 0.049(11)
F65 0.169(11) 0.083(9) 0.124(9) 0.053(8) -0.019(8) 0.028(8)
F66 0.264(15) 0.110(11) 0.096(9) 0.029(9) 0.034(10) -0.008(11)
F67 0.160(11) 0.088(9) 0.153(10) 0.024(8) 0.103(9) 0.002(8)
F68 0.104(9) 0.119(10) 0.201(13) 0.052(10) 0.019(9) 0.045(8)
F69 0.215(13) 0.095(9) 0.158(11) 0.010(9) 0.122(10) 0.043(9)
F70 0.099(8) 0.072(7) 0.136(9) 0.035(7) 0.043(7) 0.022(6)
F71 0.130(9) 0.078(7) 0.108(8) 0.044(6) 0.053(7) 0.060(7)
F72 0.204(12) 0.071(8) 0.067(7) 0.015(6) 0.015(8) 0.009(8)
O5 0.085(6) 0.117(7) 0.080(6) 0.024(6) 0.025(5) 0.053(5)
O6 0.102(6) 0.085(6) 0.067(6) 0.045(5) 0.011(5) 0.019(5)
O7 0.102(6) 0.083(6) 0.066(5) 0.032(5) 0.016(5) 0.022(5)
O8 0.107(6) 0.054(5) 0.055(5) 0.023(4) 0.038(5) 0.028(5)
C161 0.101(6) 0.119(7) 0.105(7) 0.041(6) 0.039(6) 0.057(6)
C162 0.114(8) 0.126(9) 0.115(9) 0.049(8) 0.045(8) 0.049(8)
C163 0.121(9) 0.127(9) 0.120(8) 0.047(8) 0.024(8) 0.049(8)
C164 0.119(8) 0.134(9) 0.135(9) 0.033(8) 0.049(8) 0.054(8)
C165 0.120(7) 0.102(7) 0.073(6) 0.051(6) 0.035(6) 0.041(6)
C166 0.131(8) 0.099(8) 0.077(7) 0.039(7) 0.047(8) 0.043(7)
C167 0.144(9) 0.118(9) 0.085(8) 0.053(8) 0.024(8) 0.025(8)
C168 0.135(8) 0.132(9) 0.106(8) 0.063(8) 0.031(8) 0.056(8)
C169 0.113(7) 0.111(7) 0.078(6) 0.029(6) 0.010(6) 0.054(6)
C170 0.105(8) 0.109(8) 0.097(8) 0.047(7) 0.019(8) 0.043(7)
C171 0.139(9) 0.120(9) 0.074(8) 0.014(8) 0.000(8) 0.072(7)
C172 0.126(8) 0.146(9) 0.106(8) 0.026(8) 0.006(8) 0.083(8)
C173 0.131(7) 0.059(6) 0.075(6) 0.031(5) 0.051(6) 0.027(6)
C174 0.152(9) 0.072(8) 0.104(8) 0.027(7) 0.046(8) 0.027(8)
C175 0.146(9) 0.076(8) 0.109(8) 0.025(7) 0.067(8) 0.031(8)
C176 0.132(8) 0.059(7) 0.076(7) 0.029(6) 0.050(7) 0.026(7)
Al3 0.053(2) 0.051(3) 0.052(2) 0.017(2) 0.018(2) 0.022(2)
F73 0.114(9) 0.166(12) 0.146(11) 0.027(10) 0.065(9) 0.022(9)
F74 0.084(8) 0.075(8) 0.187(12) 0.036(8) -0.005(8) 0.010(6)
F75 0.089(8) 0.145(11) 0.176(11) 0.003(10) 0.024(8) 0.069(8)
F76 0.159(10) 0.065(7) 0.079(7) 0.003(6) -0.007(7) 0.050(7)
F77 0.112(9) 0.135(11) 0.114(9) 0.019(8) -0.038(8) 0.032(8)
F78 0.138(10) 0.178(12) 0.104(9) 0.056(9) 0.065(8) 0.043(9)
F79 0.143(11) 0.098(9) 0.179(12) 0.052(9) 0.079(9) 0.004(8)
F80 0.228(14) 0.076(9) 0.148(11) 0.052(8) -0.024(10) 0.042(9)
F81 0.224(13) 0.121(10) 0.091(8) 0.007(8) 0.024(9) 0.087(10)
F82 0.241(13) 0.127(11) 0.079(8) 0.016(8) 0.054(9) 0.072(10)
F83 0.116(9) 0.124(11) 0.152(11) 0.001(9) 0.030(9) 0.042(8)
F84 0.225(12) 0.104(10) 0.106(9) 0.040(7) 0.077(9) 0.089(9)
F85 0.180(11) 0.076(9) 0.105(9) -0.008(7) 0.043(8) -0.017(8)
F86 0.109(9) 0.158(12) 0.101(9) 0.026(9) 0.010(7) 0.038(8)
F87 0.100(8) 0.194(13) 0.069(7) 0.004(8) -0.006(7) 0.006(8)
F88 0.148(10) 0.110(9) 0.091(8) 0.034(7) 0.055(7) 0.035(8)
F89 0.188(11) 0.133(10) 0.085(8) 0.057(7) 0.053(8) 0.085(9)
F90 0.092(8) 0.097(9) 0.109(8) 0.006(7) 0.035(7) -0.001(6)
F91 0.119(9) 0.150(11) 0.086(8) 0.018(8) 0.031(7) 0.028(8)
F92 0.153(10) 0.103(9) 0.078(7) 0.011(7) 0.020(7) 0.032(8)
F93 0.167(11) 0.107(10) 0.110(9) 0.030(8) 0.025(8) 0.061(8)
F94 0.175(11) 0.082(8) 0.176(11) 0.029(8) 0.067(10) 0.074(8)
F95 0.140(10) 0.107(10) 0.109(9) -0.024(8) -0.009(8) 0.021(8)
F96 0.196(13) 0.098(10) 0.144(11) 0.033(9) 0.059(10) 0.009(9)
F97 0.180(11) 0.134(11) 0.115(10) 0.047(9) -0.001(9) 0.076(9)
F98 0.063(7) 0.153(11) 0.195(12) 0.028(10) 0.050(8) 0.004(7)
F99 0.126(9) 0.109(10) 0.143(10) 0.009(8) 0.031(8) 0.067(8)
F100 0.107(7) 0.074(7) 0.089(7) 0.006(6) 0.011(6) 0.051(6)
F101 0.114(9) 0.137(10) 0.092(8) -0.002(8) -0.008(7) 0.061(8)
F102 0.161(11) 0.101(9) 0.118(9) 0.021(8) 0.084(8) 0.020(8)
F103 0.115(10) 0.231(15) 0.183(13) -0.048(12) -0.001(10) 0.093(10)
F104 0.202(13) 0.212(14) 0.155(12) -0.037(11) -0.073(11) 0.137(11)
F105 0.291(15) 0.168(13) 0.142(11) 0.007(10) -0.045(11) 0.170(12)
F106 0.094(9) 0.213(14) 0.121(10) -0.022(10) 0.033(8) 0.010(9)
F107 0.267(15) 0.122(11) 0.080(8) 0.025(8) 0.044(10) 0.001(11)
F108 0.250(14) 0.121(11) 0.114(10) -0.012(9) 0.088(10) -0.076(11)
O9 0.071(5) 0.085(6) 0.062(5) 0.020(5) 0.007(5) 0.035(5)
O10 0.096(6) 0.072(6) 0.056(5) 0.023(5) 0.038(5) 0.037(5)
O11 0.061(5) 0.075(6) 0.074(5) 0.017(5) 0.032(5) 0.016(5)
O12 0.093(6) 0.065(6) 0.067(5) 0.017(5) 0.032(5) 0.029(5)
C177 0.097(6) 0.092(6) 0.086(6) 0.028(6) 0.011(6) 0.040(6)
C178 0.093(8) 0.118(8) 0.121(8) 0.022(8) 0.014(8) 0.040(7)
C179 0.118(8) 0.111(8) 0.096(8) 0.020(8) 0.005(8) 0.046(8)
C180 0.147(9) 0.100(8) 0.116(8) 0.027(8) 0.009(8) 0.036(8)
C181 0.119(7) 0.096(7) 0.067(6) 0.025(6) 0.038(6) 0.041(6)
C182 0.156(9) 0.110(9) 0.086(8) 0.020(8) 0.047(8) 0.046(8)
C183 0.131(8) 0.127(9) 0.080(8) 0.015(8) 0.031(8) 0.018(8)
C184 0.131(8) 0.112(9) 0.078(8) 0.020(7) 0.042(7) 0.040(7)
C185 0.086(6) 0.083(6) 0.103(6) 0.020(6) 0.038(6) 0.035(6)
C186 0.109(8) 0.091(8) 0.091(8) 0.034(7) 0.031(7) 0.030(7)
C187 0.107(8) 0.086(8) 0.122(8) 0.014(8) 0.048(8) 0.030(7)
C188 0.103(8) 0.104(8) 0.127(8) 0.028(8) 0.035(8) 0.039(7)
C189 0.117(7) 0.083(6) 0.080(6) 0.012(6) 0.025(6) 0.057(6)
C190 0.114(8) 0.079(8) 0.087(8) 0.012(7) 0.034(7) 0.051(7)
C191 0.157(9) 0.133(9) 0.111(9) -0.008(9) -0.002(8) 0.088(8)
C192 0.160(9) 0.108(9) 0.091(8) 0.010(8) 0.029(8) 0.017(8)
Al4 0.037(2) 0.062(3) 0.076(3) 0.039(2) 0.007(2) 0.019(2)
F109 0.051(7) 0.139(11) 0.307(16) 0.035(12) 0.021(9) 0.027(7)
F110 0.155(12) 0.195(15) 0.204(15) -0.018(13) 0.058(12) 0.043(11)
F111 0.107(9) 0.077(9) 0.243(14) -0.009(10) -0.011(10) 0.035(7)
F112 0.132(10) 0.217(14) 0.113(9) 0.112(10) -0.003(8) -0.029(10)
F113 0.084(8) 0.178(12) 0.168(11) 0.071(10) -0.002(8) 0.075(8)
F114 0.078(8) 0.243(15) 0.121(10) -0.032(11) 0.030(8) -0.033(9)
F115 0.082(7) 0.080(7) 0.088(7) 0.021(6) 0.012(6) 0.014(6)
F116 0.159(11) 0.111(10) 0.264(15) 0.051(10) 0.037(11) 0.103(9)
F117 0.125(10) 0.232(15) 0.106(9) 0.080(10) 0.019(8) -0.039(10)
F118 0.071(7) 0.105(10) 0.288(15) -0.027(11) -0.030(9) 0.049(7)
F119 0.040(5) 0.115(8) 0.084(7) 0.026(6) 0.018(5) 0.028(5)
F120 0.090(7) 0.135(10) 0.093(8) 0.077(7) -0.033(6) -0.015(7)
F121 0.103(8) 0.116(9) 0.147(10) 0.097(8) -0.023(8) -0.023(7)
F122 0.073(7) 0.103(9) 0.200(12) -0.073(9) 0.003(8) 0.037(6)
F123 0.044(5) 0.048(5) 0.072(6) 0.020(4) 0.009(4) 0.016(4)
F124 0.057(8) 0.084(10) 0.051(8) 0.021(8) 0.030(7) 0.026(8)
F125 0.066(10) 0.059(10) 0.049(9) 0.033(8) 0.010(8) 0.019(8)
F126 0.066(8) 0.074(9) 0.042(8) 0.028(7) 0.015(7) 0.043(7)
F127 0.129(9) 0.160(11) 0.189(11) 0.087(9) -0.070(9) 0.000(9)
F128 0.098(7) 0.158(10) 0.116(8) 0.052(8) 0.018(6) 0.017(7)
F129 0.074(6) 0.069(7) 0.157(10) 0.067(7) 0.000(6) 0.028(5)
F130 0.094(8) 0.070(8) 0.264(13) -0.016(9) 0.043(8) 0.034(6)
F131 0.139(10) 0.080(9) 0.319(14) 0.008(10) -0.020(10) 0.059(8)
F132 0.098(8) 0.146(11) 0.250(13) 0.118(10) 0.110(9) 0.058(8)
F133 0.100(9) 0.108(10) 0.092(9) 0.011(8) 0.002(8) 0.039(8)
F134 0.032(5) 0.043(6) 0.051(6) 0.025(5) 0.002(5) 0.011(5)
F135 0.033(6) 0.029(6) 0.065(7) 0.021(5) -0.016(5) -0.002(4)
F136 0.124(10) 0.235(15) 0.143(11) 0.131(11) -0.052(9) -0.087(10)
F137 0.099(8) 0.080(8) 0.172(11) 0.059(8) -0.018(8) -0.018(7)
F138 0.101(10) 0.124(11) 0.216(14) 0.015(11) 0.010(10) 0.004(8)
F139 0.183(14) 0.187(15) 0.247(16) 0.047(14) -0.045(13) -0.019(13)
F140 0.167(13) 0.163(14) 0.246(16) -0.016(13) -0.020(13) 0.045(12)
F141 0.162(12) 0.161(14) 0.198(14) -0.014(12) -0.082(11) 0.021(11)
F142 0.075(11) 0.098(13) 0.141(12) 0.018(12) 0.011(10) -0.034(11)
F143 0.067(9) 0.105(11) 0.122(12) 0.035(11) -0.011(10) -0.015(9)
F144 0.066(11) 0.100(13) 0.134(13) 0.054(12) 0.005(11) -0.004(11)
O13 0.065(6) 0.110(7) 0.094(6) 0.060(6) -0.008(5) 0.000(5)
O14 0.041(5) 0.073(6) 0.128(6) 0.024(5) 0.009(5) 0.025(4)
O15 0.047(5) 0.059(5) 0.069(5) 0.027(4) 0.006(4) 0.027(4)
O16 0.048(5) 0.058(5) 0.088(6) 0.034(5) 0.004(5) 0.007(4)
C193 0.070(6) 0.122(7) 0.112(7) 0.044(6) 0.029(6) 0.035(6)
C194 0.097(8) 0.133(9) 0.176(10) 0.037(9) 0.025(9) 0.031(8)
C195 0.080(8) 0.157(9) 0.095(8) 0.050(8) 0.035(7) 0.030(8)
C196 0.089(8) 0.133(9) 0.126(9) 0.051(8) 0.033(8) 0.028(7)
C197 0.047(5) 0.077(6) 0.081(6) 0.021(5) 0.022(5) 0.030(5)
C198 0.042(6) 0.077(7) 0.109(8) 0.017(7) 0.015(6) 0.037(6)
C199 0.060(7) 0.070(7) 0.089(8) 0.019(7) 0.009(7) 0.026(6)
C200 0.056(7) 0.080(7) 0.063(7) 0.023(7) 0.024(6) 0.029(7)
C201 0.065(6) 0.084(6) 0.111(6) 0.039(5) 0.008(5) 0.034(5)
C202 0.085(7) 0.115(7) 0.129(7) 0.045(7) -0.008(6) 0.030(7)
C203 0.095(8) 0.101(8) 0.190(9) 0.029(8) 0.016(8) 0.049(7)
C204 0.071(7) 0.086(7) 0.101(7) 0.031(7) -0.007(7) 0.024(7)
C205 0.075(6) 0.097(7) 0.136(7) 0.042(6) -0.003(6) -0.012(6)
C206 0.081(8) 0.109(9) 0.150(9) 0.055(8) 0.001(8) -0.028(8)
C207 0.119(9) 0.127(9) 0.182(10) 0.029(9) -0.018(9) -0.009(9)
C208 0.070(7) 0.099(8) 0.131(8) 0.040(8) -0.003(7) -0.015(7)
F924 0.073(9) 0.106(11) 0.072(9) 0.009(9) 0.026(8) 0.049(8)
F925 0.067(8) 0.094(10) 0.057(8) 0.033(8) 0.022(7) 0.036(7)
F926 0.063(7) 0.093(9) 0.057(8) 0.016(7) 0.003(6) 0.031(7)
C900 0.057(7) 0.085(7) 0.068(7) 0.022(7) 0.019(6) 0.035(6)
F933 0.050(12) 0.081(13) 0.056(12) 0.015(11) 0.024(10) 0.046(10)
F934 0.066(9) 0.099(10) 0.092(10) 0.053(9) 0.001(9) 0.044(9)
F935 0.054(10) 0.087(12) 0.070(11) 0.039(10) 0.025(9) 0.054(9)
C904 0.070(7) 0.096(7) 0.103(7) 0.038(7) 0.004(6) 0.031(6)
F942 0.063(9) 0.107(11) 0.138(10) 0.040(10) 0.011(8) -0.013(8)
F943 0.039(7) 0.084(10) 0.071(10) 0.047(8) -0.020(8) -0.011(7)
F944 0.030(7) 0.027(7) 0.068(9) 0.035(6) -0.012(6) -0.004(5)
C908 0.061(7) 0.094(8) 0.119(8) 0.042(7) -0.004(7) -0.017(7)
Cl7 0.120(4) 0.057(3) 0.096(4) 0.018(3) 0.036(3) 0.022(3)
Cl8 0.121(4) 0.106(4) 0.079(3) 0.048(3) 0.038(3) 0.066(3)
C209 0.094(9) 0.079(9) 0.098(9) 0.036(8) 0.022(8) 0.057(8)
C210 0.087(9) 0.091(9) 0.099(9) 0.044(9) 0.014(8) 0.049(8)
Cl9 0.085(3) 0.065(3) 0.069(3) 0.016(2) 0.023(2) 0.023(2)
Cl10 0.070(3) 0.070(3) 0.148(5) 0.025(3) 0.047(3) 0.030(3)
C211 0.055(7) 0.054(8) 0.077(8) 0.034(7) 0.018(6) 0.031(6)
C212 0.055(7) 0.063(8) 0.097(9) 0.027(8) 0.030(7) 0.020(7)
Cl11 0.172(7) 0.125(6) 0.143(6) 0.039(5) 0.046(5) 0.074(5)
Cl12 0.211(9) 0.152(8) 0.174(8) -0.022(7) 0.075(7) 0.033(7)
C213 0.203(14) 0.146(13) 0.185(13) 0.001(12) 0.072(13) 0.074(13)
C214 0.212(14) 0.142(13) 0.192(13) -0.009(12) 0.090(13) 0.071(13)
Cl13 0.073(3) 0.125(5) 0.070(3) 0.057(3) 0.017(2) 0.042(3)
C215 0.049(8) 0.102(12) 0.063(9) 0.060(9) 0.021(7) 0.026(8)

loop_
_atom_type_symbol
_atom_type_description
_atom_type_scat_dispersion_real
_atom_type_scat_dispersion_imag
_atom_type_scat_source
Au Au -2.0133 8.8022 'International Tables Vol C Tables 4.2.6.8 and 6.1.1.4'
Fe Fe 0.3463 0.8444 'International Tables Vol C Tables 4.2.6.8 and 6.1.1.4'
Cl Cl 0.1484 0.1585 'International Tables Vol C Tables 4.2.6.8 and 6.1.1.4'
P P 0.1023 0.0942 'International Tables Vol C Tables 4.2.6.8 and 6.1.1.4'
Al Al 0.0645 0.0514 'International Tables Vol C Tables 4.2.6.8 and 6.1.1.4'
F F 0.0171 0.0103 'International Tables Vol C Tables 4.2.6.8 and 6.1.1.4'
O O 0.0106 0.0060 'International Tables Vol C Tables 4.2.6.8 and 6.1.1.4'
C C 0.0033 0.0016 'International Tables Vol C Tables 4.2.6.8 and 6.1.1.4'
H H 0.0000 0.0000 'International Tables Vol C Tables 4.2.6.8 and 6.1.1.4'

loop_
_geom_angle_atom_site_label_1
_geom_angle_atom_site_label_2
_geom_angle_atom_site_label_3
_geom_angle
_geom_angle_site_symmetry_1
_geom_angle_site_symmetry_3
_geom_angle_publ_flag
P1 Au1 Cl1 175.66(17) . . ?
P1 Au1 Au6 97.55(10) . . ?
Cl1 Au1 Au6 85.90(16) . . ?
P2 Au2 Cl2 170.76(14) . . ?
P2 Au2 Au4 103.01(11) . . ?
Cl2 Au2 Au4 86.22(9) . . ?
P3 Au3 Cl3 176.36(15) . . ?
P4 Au4 Cl4 171.81(14) . . ?
P4 Au4 Au2 105.95(10) . . ?
Cl4 Au4 Au2 82.18(10) . . ?
P5 Au5 Cl5 172.73(14) . . ?
P6 Au6 Cl6 171.4(2) . . ?
P6 Au6 Au1 95.46(10) . . ?
Cl6 Au6 Au1 92.7(2) . . ?
C12 Fe1 C16 41.8(6) . . ?
C12 Fe1 C13 40.2(6) . . ?
C16 Fe1 C13 68.0(7) . . ?
C12 Fe1 C14 66.7(7) . . ?
C16 Fe1 C14 67.0(7) . . ?
C13 Fe1 C14 38.7(6) . . ?
C12 Fe1 C9 110.9(6) . . ?
C16 Fe1 C9 139.1(7) . . ?
C13 Fe1 C9 112.8(7) . . ?
C14 Fe1 C9 140.4(7) . . ?
C12 Fe1 C8 114.7(6) . . ?
C16 Fe1 C8 113.8(6) . . ?
C13 Fe1 C8 142.6(6) . . ?
C14 Fe1 C8 178.5(7) . . ?
C9 Fe1 C8 39.8(6) . . ?
C12 Fe1 C11 175.2(6) . . ?
C16 Fe1 C11 142.4(7) . . ?
C13 Fe1 C11 135.7(6) . . ?
C14 Fe1 C11 111.6(7) . . ?
C9 Fe1 C11 67.3(6) . . ?
C8 Fe1 C11 67.0(6) . . ?
C12 Fe1 C10 136.2(6) . . ?
C16 Fe1 C10 177.7(7) . . ?
C13 Fe1 C10 111.2(7) . . ?
C14 Fe1 C10 113.9(7) . . ?
C9 Fe1 C10 38.9(6) . . ?
C8 Fe1 C10 65.3(6) . . ?
C11 Fe1 C10 39.7(6) . . ?
C12 Fe1 C15 69.4(7) . . ?
C16 Fe1 C15 41.0(6) . . ?
C13 Fe1 C15 67.5(7) . . ?
C14 Fe1 C15 39.8(7) . . ?
C9 Fe1 C15 179.7(8) . . ?
C8 Fe1 C15 140.0(7) . . ?
C11 Fe1 C15 112.4(7) . . ?
C10 Fe1 C15 141.0(7) . . ?
C12 Fe1 C7 143.6(6) . . ?
C16 Fe1 C7 114.7(6) . . ?
C13 Fe1 C7 176.1(6) . . ?
C14 Fe1 C7 139.0(7) . . ?
C9 Fe1 C7 67.2(6) . . ?
C8 Fe1 C7 39.6(5) . . ?
C11 Fe1 C7 40.5(5) . . ?
C10 Fe1 C7 66.2(6) . . ?
C15 Fe1 C7 112.5(7) . . ?
C31 Fe2 C36 130.8(6) . . ?
C31 Fe2 C35 168.6(6) . . ?
C36 Fe2 C35 39.2(6) . . ?
C31 Fe2 C34 149.7(6) . . ?
C36 Fe2 C34 66.3(6) . . ?
C35 Fe2 C34 39.7(5) . . ?
C31 Fe2 C30 41.2(5) . . ?
C36 Fe2 C30 109.2(6) . . ?
C35 Fe2 C30 130.2(6) . . ?
C34 Fe2 C30 168.6(5) . . ?
C31 Fe2 C38 118.4(6) . . ?
C36 Fe2 C38 64.9(6) . . ?
C35 Fe2 C38 65.3(6) . . ?
C34 Fe2 C38 39.2(5) . . ?
C30 Fe2 C38 149.9(5) . . ?
C31 Fe2 C32 38.9(5) . . ?
C36 Fe2 C32 167.5(6) . . ?
C35 Fe2 C32 151.8(6) . . ?
C34 Fe2 C32 119.2(6) . . ?
C30 Fe2 C32 67.6(6) . . ?
C38 Fe2 C32 111.3(6) . . ?
C31 Fe2 C37 110.0(6) . . ?
C36 Fe2 C37 38.5(6) . . ?
C35 Fe2 C37 65.5(6) . . ?
C34 Fe2 C37 66.3(6) . . ?
C30 Fe2 C37 117.3(6) . . ?
C38 Fe2 C37 39.2(6) . . ?
C32 Fe2 C37 131.1(7) . . ?
C31 Fe2 C33 65.6(6) . . ?
C36 Fe2 C33 151.1(6) . . ?
C35 Fe2 C33 120.5(6) . . ?
C34 Fe2 C33 112.6(5) . . ?
C30 Fe2 C33 65.9(6) . . ?
C38 Fe2 C33 133.9(5) . . ?
C32 Fe2 C33 40.0(5) . . ?
C37 Fe2 C33 170.1(6) . . ?
C31 Fe2 C29 67.0(6) . . ?
C36 Fe2 C29 119.0(6) . . ?
C35 Fe2 C29 111.2(6) . . ?
C34 Fe2 C29 132.1(5) . . ?
C30 Fe2 C29 39.6(5) . . ?
C38 Fe2 C29 170.0(5) . . ?
C32 Fe2 C29 66.9(6) . . ?
C37 Fe2 C29 149.4(6) . . ?
C33 Fe2 C29 38.6(5) . . ?
C55 Fe3 C54 38.9(6) . . ?
C55 Fe3 C60 175.4(5) . . ?
C54 Fe3 C60 138.7(6) . . ?
C55 Fe3 C52 65.7(6) . . ?
C54 Fe3 C52 65.7(6) . . ?
C60 Fe3 C52 117.9(6) . . ?
C55 Fe3 C56 135.4(5) . . ?
C54 Fe3 C56 114.6(5) . . ?
C60 Fe3 C56 40.1(5) . . ?
C52 Fe3 C56 149.5(6) . . ?
C55 Fe3 C51 39.8(5) . . ?
C54 Fe3 C51 66.1(5) . . ?
C60 Fe3 C51 144.8(6) . . ?
C52 Fe3 C51 38.9(5) . . ?
C56 Fe3 C51 171.6(5) . . ?
C55 Fe3 C57 110.8(6) . . ?
C54 Fe3 C57 119.0(6) . . ?
C60 Fe3 C57 66.3(6) . . ?
C52 Fe3 C57 168.6(6) . . ?
C56 Fe3 C57 40.3(6) . . ?
C51 Fe3 C57 131.5(6) . . ?
C55 Fe3 C59 143.9(6) . . ?
C54 Fe3 C59 174.8(7) . . ?
C60 Fe3 C59 39.0(6) . . ?
C52 Fe3 C59 110.5(6) . . ?
C56 Fe3 C59 66.6(6) . . ?
C51 Fe3 C59 113.6(6) . . ?
C57 Fe3 C59 65.4(6) . . ?
C55 Fe3 C58 115.1(6) . . ?
C54 Fe3 C58 146.7(7) . . ?
C60 Fe3 C58 65.2(6) . . ?
C52 Fe3 C58 131.6(6) . . ?
C56 Fe3 C58 66.3(6) . . ?
C51 Fe3 C58 108.2(6) . . ?
C57 Fe3 C58 38.7(6) . . ?
C59 Fe3 C58 38.5(6) . . ?
C55 Fe3 C53 66.1(6) . . ?
C54 Fe3 C53 39.5(6) . . ?
C60 Fe3 C53 114.5(6) . . ?
C52 Fe3 C53 39.5(5) . . ?
C56 Fe3 C53 120.0(6) . . ?
C51 Fe3 C53 66.3(6) . . ?
C57 Fe3 C53 150.5(6) . . ?
C59 Fe3 C53 135.4(7) . . ?
C58 Fe3 C53 170.7(6) . . ?
C82 Fe4 C85 115.0(6) . . ?
C82 Fe4 C86 137.5(7) . . ?
C85 Fe4 C86 39.5(5) . . ?
C82 Fe4 C81 39.6(6) . . ?
C85 Fe4 C81 138.9(6) . . ?
C86 Fe4 C81 177.0(6) . . ?
C82 Fe4 C80 65.6(6) . . ?
C85 Fe4 C80 175.9(6) . . ?
C86 Fe4 C80 142.9(5) . . ?
C81 Fe4 C80 39.0(6) . . ?
C82 Fe4 C88 147.3(6) . . ?
C85 Fe4 C88 66.1(6) . . ?
C86 Fe4 C88 65.9(6) . . ?
C81 Fe4 C88 116.4(6) . . ?
C80 Fe4 C88 111.1(5) . . ?
C82 Fe4 C87 174.1(7) . . ?
C85 Fe4 C87 64.9(6) . . ?
C86 Fe4 C87 38.7(5) . . ?
C81 Fe4 C87 144.3(6) . . ?
C80 Fe4 C87 115.0(5) . . ?
C88 Fe4 C87 38.5(5) . . ?
C82 Fe4 C84 118.5(6) . . ?
C85 Fe4 C84 39.3(5) . . ?
C86 Fe4 C84 66.5(5) . . ?
C81 Fe4 C84 113.8(6) . . ?
C80 Fe4 C84 136.6(5) . . ?
C88 Fe4 C84 40.1(5) . . ?
C87 Fe4 C84 65.5(5) . . ?
C82 Fe4 C79 66.0(6) . . ?
C85 Fe4 C79 143.9(6) . . ?
C86 Fe4 C79 113.3(6) . . ?
C81 Fe4 C79 66.8(6) . . ?
C80 Fe4 C79 40.2(5) . . ?
C88 Fe4 C79 134.1(5) . . ?
C87 Fe4 C79 110.4(5) . . ?
C84 Fe4 C79 174.1(5) . . ?
C82 Fe4 C83 39.4(6) . . ?
C85 Fe4 C83 116.1(6) . . ?
C86 Fe4 C83 110.8(6) . . ?
C81 Fe4 C83 67.1(7) . . ?
C80 Fe4 C83 67.1(6) . . ?
C88 Fe4 C83 172.6(6) . . ?
C87 Fe4 C83 134.9(6) . . ?
C84 Fe4 C83 145.9(6) . . ?
C79 Fe4 C83 40.0(5) . . ?
C108 Fe5 C110 64.6(9) . . ?
C108 Fe5 C104 109.4(9) . . ?
C110 Fe5 C104 163.4(8) . . ?
C108 Fe5 C102 168.4(9) . . ?
C110 Fe5 C102 122.2(7) . . ?
C104 Fe5 C102 66.7(7) . . ?
C108 Fe5 C103 130.4(10) . . ?
C110 Fe5 C103 155.7(8) . . ?
C104 Fe5 C103 39.8(7) . . ?
C102 Fe5 C103 39.7(6) . . ?
C108 Fe5 C101 150.3(9) . . ?
C110 Fe5 C101 110.7(7) . . ?
C104 Fe5 C101 66.2(7) . . ?
C102 Fe5 C101 39.7(6) . . ?
C103 Fe5 C101 66.3(7) . . ?
C108 Fe5 C105 117.7(8) . . ?
C110 Fe5 C105 127.9(8) . . ?
C104 Fe5 C105 39.2(7) . . ?
C102 Fe5 C105 66.9(7) . . ?
C103 Fe5 C105 66.5(8) . . ?
C101 Fe5 C105 39.8(6) . . ?
C108 Fe5 C106 65.7(8) . . ?
C110 Fe5 C106 41.2(7) . . ?
C104 Fe5 C106 152.8(8) . . ?
C102 Fe5 C106 112.3(7) . . ?
C103 Fe5 C106 121.3(9) . . ?
C101 Fe5 C106 131.7(6) . . ?
C105 Fe5 C106 167.7(7) . . ?
C108 Fe5 C107 38.6(8) . . ?
C110 Fe5 C107 67.5(8) . . ?
C104 Fe5 C107 118.4(8) . . ?
C102 Fe5 C107 132.3(8) . . ?
C103 Fe5 C107 111.0(9) . . ?
C101 Fe5 C107 170.1(7) . . ?
C105 Fe5 C107 149.1(7) . . ?
C106 Fe5 C107 40.6(6) . . ?
C108 Fe5 C109 39.0(9) . . ?
C110 Fe5 C109 38.9(7) . . ?
C104 Fe5 C109 126.6(8) . . ?
C102 Fe5 C109 152.2(9) . . ?
C103 Fe5 C109 164.9(8) . . ?
C101 Fe5 C109 118.1(9) . . ?
C105 Fe5 C109 106.9(9) . . ?
C106 Fe5 C109 67.8(8) . . ?
C107 Fe5 C109 67.1(10) . . ?
C128 Fe6 C125 135.9(6) . . ?
C128 Fe6 C132 41.5(5) . . ?
C125 Fe6 C132 177.3(7) . . ?
C128 Fe6 C126 111.8(6) . . ?
C125 Fe6 C126 38.7(6) . . ?
C132 Fe6 C126 139.6(6) . . ?
C128 Fe6 C129 40.5(5) . . ?
C125 Fe6 C129 110.3(6) . . ?
C132 Fe6 C129 68.1(6) . . ?
C126 Fe6 C129 113.5(6) . . ?
C128 Fe6 C127 114.8(6) . . ?
C125 Fe6 C127 66.2(6) . . ?
C132 Fe6 C127 113.8(5) . . ?
C126 Fe6 C127 39.7(5) . . ?
C129 Fe6 C127 143.0(6) . . ?
C128 Fe6 C124 175.8(6) . . ?
C125 Fe6 C124 40.6(7) . . ?
C132 Fe6 C124 142.1(7) . . ?
C126 Fe6 C124 66.7(7) . . ?
C129 Fe6 C124 136.0(6) . . ?
C127 Fe6 C124 66.8(6) . . ?
C128 Fe6 C130 66.6(6) . . ?
C125 Fe6 C130 113.1(7) . . ?
C132 Fe6 C130 67.0(6) . . ?
C126 Fe6 C130 140.4(6) . . ?
C129 Fe6 C130 38.3(6) . . ?
C127 Fe6 C130 178.5(6) . . ?
C124 Fe6 C130 111.8(7) . . ?
C128 Fe6 C131 67.5(6) . . ?
C125 Fe6 C131 142.9(7) . . ?
C132 Fe6 C131 38.9(6) . . ?
C126 Fe6 C131 178.3(6) . . ?
C129 Fe6 C131 67.1(6) . . ?
C127 Fe6 C131 138.9(6) . . ?
C124 Fe6 C131 114.1(7) . . ?
C130 Fe6 C131 41.0(6) . . ?
C128 Fe6 C123 143.7(6) . . ?
C125 Fe6 C123 67.0(6) . . ?
C132 Fe6 C123 114.8(6) . . ?
C126 Fe6 C123 66.6(6) . . ?
C129 Fe6 C123 175.8(6) . . ?
C127 Fe6 C123 39.6(6) . . ?
C124 Fe6 C123 39.9(6) . . ?
C130 Fe6 C123 139.0(7) . . ?
C131 Fe6 C123 112.9(6) . . ?
C17 P1 C12 107.3(7) . . ?
C17 P1 C23 105.3(7) . . ?
C12 P1 C23 104.1(7) . . ?
C17 P1 Au1 114.1(6) . . ?
C12 P1 Au1 109.0(5) . . ?
C23 P1 Au1 116.1(5) . . ?
C45 P2 C34 102.2(7) . . ?
C45 P2 C39 104.4(7) . . ?
C34 P2 C39 104.7(6) . . ?
C45 P2 Au2 119.3(5) . . ?
C34 P2 Au2 112.0(5) . . ?
C39 P2 Au2 112.6(5) . . ?
C61 P3 C56 103.4(7) . . ?
C61 P3 C67 105.4(8) . . ?
C56 P3 C67 103.1(7) . . ?
C61 P3 Au3 117.1(5) . . ?
C56 P3 Au3 112.0(5) . . ?
C67 P3 Au3 114.3(5) . . ?
C84 P4 C89 103.7(6) . . ?
C84 P4 C95 103.0(6) . . ?
C89 P4 C95 107.9(6) . . ?
C84 P4 Au4 110.9(4) . . ?
C89 P4 Au4 119.3(4) . . ?
C95 P4 Au4 110.8(5) . . ?
C106 P5 C111 104.4(8) . . ?
C106 P5 C117 104.3(9) . . ?
C111 P5 C117 105.1(9) . . ?
C106 P5 Au5 110.5(6) . . ?
C111 P5 Au5 112.7(6) . . ?
C117 P5 Au5 118.6(6) . . ?
C133 P6 C139 108.2(8) . . ?
C133 P6 C128 101.4(7) . . ?
C139 P6 C128 105.8(7) . . ?
C133 P6 Au6 119.2(4) . . ?
C139 P6 Au6 113.6(8) . . ?
C128 P6 Au6 107.2(5) . . ?
C6 C1 C2 116.8(12) . . ?
C6 C1 C7 122.1(12) . . ?
C2 C1 C7 121.0(12) . . ?
C3 C2 C1 121.4(13) . . ?
C4 C3 C2 120.1(12) . . ?
C4 C3 C29 119.7(13) . . ?
C2 C3 C29 120.2(13) . . ?
C5 C4 C3 121.2(13) . . ?
C4 C5 C6 118.0(12) . . ?
C4 C5 C51 121.5(12) . . ?
C6 C5 C51 120.5(12) . . ?
C1 C6 C5 122.5(12) . . ?
C8 C7 C1 127.7(14) . . ?
C8 C7 C11 105.3(12) . . ?
C1 C7 C11 127.0(14) . . ?
C8 C7 Fe1 67.8(8) . . ?
C1 C7 Fe1 128.2(10) . . ?
C11 C7 Fe1 67.9(8) . . ?
C9 C8 C7 110.1(14) . . ?
C9 C8 Fe1 69.8(9) . . ?
C7 C8 Fe1 72.6(9) . . ?
C10 C9 C8 107.1(14) . . ?
C10 C9 Fe1 71.4(10) . . ?
C8 C9 Fe1 70.4(8) . . ?
C9 C10 C11 110.6(15) . . ?
C9 C10 Fe1 69.7(9) . . ?
C11 C10 Fe1 70.1(8) . . ?
C10 C11 C7 106.6(14) . . ?
C10 C11 Fe1 70.2(9) . . ?
C7 C11 Fe1 71.7(8) . . ?
C13 C12 C16 106.8(15) . . ?
C13 C12 P1 130.3(12) . . ?
C16 C12 P1 122.9(13) . . ?
C13 C12 Fe1 71.5(10) . . ?
C16 C12 Fe1 69.2(8) . . ?
P1 C12 Fe1 123.4(8) . . ?
C14 C13 C12 108.5(16) . . ?
C14 C13 Fe1 70.9(10) . . ?
C12 C13 Fe1 68.3(10) . . ?
C13 C14 C15 112.1(17) . . ?
C13 C14 Fe1 70.5(11) . . ?
C15 C14 Fe1 71.2(10) . . ?
C14 C15 C16 104.0(17) . . ?
C14 C15 Fe1 69.0(9) . . ?
C16 C15 Fe1 66.7(9) . . ?
C12 C16 C15 108.6(15) . . ?
C12 C16 Fe1 69.0(8) . . ?
C15 C16 Fe1 72.3(9) . . ?
C18 C17 C22 118.2(15) . . ?
C18 C17 P1 121.2(13) . . ?
C22 C17 P1 120.5(13) . . ?
C17 C18 C19 123.3(18) . . ?
C20 C19 C18 121(2) . . ?
C19 C20 C21 120(2) . . ?
C20 C21 C22 118(2) . . ?
C17 C22 C21 119.0(18) . . ?
C28 C23 C24 119.8(15) . . ?
C28 C23 P1 118.3(13) . . ?
C24 C23 P1 121.9(12) . . ?
C25 C24 C23 123.0(16) . . ?
C24 C25 C26 118.4(17) . . ?
C25 C26 C27 121.2(17) . . ?
C28 C27 C26 119.8(17) . . ?
C23 C28 C27 117.8(16) . . ?
C33 C29 C30 107.7(12) . . ?
C33 C29 C3 126.7(13) . . ?
C30 C29 C3 125.5(12) . . ?
C33 C29 Fe2 70.1(8) . . ?
C30 C29 Fe2 69.1(8) . . ?
C3 C29 Fe2 124.3(9) . . ?
C29 C30 C31 105.8(12) . . ?
C29 C30 Fe2 71.3(8) . . ?
C31 C30 Fe2 67.7(8) . . ?
C32 C31 C30 110.3(13) . . ?
C32 C31 Fe2 72.5(8) . . ?
C30 C31 Fe2 71.1(7) . . ?
C31 C32 C33 105.9(12) . . ?
C31 C32 Fe2 68.5(8) . . ?
C33 C32 Fe2 70.3(7) . . ?
C29 C33 C32 110.3(12) . . ?
C29 C33 Fe2 71.3(8) . . ?
C32 C33 Fe2 69.7(8) . . ?
C38 C34 C35 106.2(12) . . ?
C38 C34 P2 128.7(11) . . ?
C35 C34 P2 125.0(10) . . ?
C38 C34 Fe2 70.8(7) . . ?
C35 C34 Fe2 70.0(7) . . ?
P2 C34 Fe2 125.9(7) . . ?
C36 C35 C34 107.6(13) . . ?
C36 C35 Fe2 69.4(8) . . ?
C34 C35 Fe2 70.3(7) . . ?
C37 C36 C35 110.1(14) . . ?
C37 C36 Fe2 72.5(9) . . ?
C35 C36 Fe2 71.4(9) . . ?
C36 C37 C38 106.8(14) . . ?
C36 C37 Fe2 69.0(9) . . ?
C38 C37 Fe2 70.2(8) . . ?
C34 C38 C37 109.2(14) . . ?
C34 C38 Fe2 70.0(8) . . ?
C37 C38 Fe2 70.6(9) . . ?
C40 C39 C44 119.8(16) . . ?
C40 C39 P2 122.4(14) . . ?
C44 C39 P2 117.8(12) . . ?
C39 C40 C41 122.9(19) . . ?
C40 C41 C42 117.8(16) . . ?
C43 C42 C41 120.2(17) . . ?
C44 C43 C42 116.6(19) . . ?
C39 C44 C43 122.7(18) . . ?
C50 C45 C46 121.6(16) . . ?
C50 C45 P2 123.4(13) . . ?
C46 C45 P2 114.7(13) . . ?
C45 C46 C47 115.9(17) . . ?
C48 C47 C46 121.4(17) . . ?
C49 C48 C47 118.8(17) . . ?
C50 C49 C48 119.6(19) . . ?
C45 C50 C49 122.4(18) . . ?
C52 C51 C55 106.3(13) . . ?
C52 C51 C5 125.3(13) . . ?
C55 C51 C5 128.3(13) . . ?
C52 C51 Fe3 70.3(8) . . ?
C55 C51 Fe3 68.3(8) . . ?
C5 C51 Fe3 127.7(9) . . ?
C51 C52 C53 110.0(14) . . ?
C51 C52 Fe3 70.8(8) . . ?
C53 C52 Fe3 71.6(8) . . ?
C54 C53 C52 105.1(14) . . ?
C54 C53 Fe3 68.2(8) . . ?
C52 C53 Fe3 68.8(7) . . ?
C55 C54 C53 109.3(13) . . ?
C55 C54 Fe3 69.7(8) . . ?
C53 C54 Fe3 72.3(8) . . ?
C54 C55 C51 109.4(14) . . ?
C54 C55 Fe3 71.4(10) . . ?
C51 C55 Fe3 71.8(8) . . ?
C60 C56 C57 105.5(13) . . ?
C60 C56 P3 126.4(11) . . ?
C57 C56 P3 128.0(11) . . ?
C60 C56 Fe3 69.6(9) . . ?
C57 C56 Fe3 70.4(9) . . ?
P3 C56 Fe3 127.5(7) . . ?
C58 C57 C56 108.0(14) . . ?
C58 C57 Fe3 71.2(8) . . ?
C56 C57 Fe3 69.3(8) . . ?
C59 C58 C57 109.2(15) . . ?
C59 C58 Fe3 70.6(8) . . ?
C57 C58 Fe3 70.1(8) . . ?
C58 C59 C60 108.0(13) . . ?
C58 C59 Fe3 70.9(9) . . ?
C60 C59 Fe3 69.3(8) . . ?
C59 C60 C56 109.2(14) . . ?
C59 C60 Fe3 71.7(9) . . ?
C56 C60 Fe3 70.3(8) . . ?
C62 C61 C66 117.6(16) . . ?
C62 C61 P3 126.1(14) . . ?
C66 C61 P3 116.3(13) . . ?
C61 C62 C63 125(2) . . ?
C64 C63 C62 117(2) . . ?
C65 C64 C63 122(2) . . ?
C64 C65 C66 121(2) . . ?
C65 C66 C61 118(2) . . ?
C68 C67 C72 117.6(16) . . ?
C68 C67 P3 124.1(14) . . ?
C72 C67 P3 118.3(13) . . ?
C69 C68 C67 122.9(18) . . ?
C68 C69 C70 117.0(18) . . ?
C69 C70 C71 120.9(18) . . ?
C72 C71 C70 120.7(18) . . ?
C71 C72 C67 120.8(17) . . ?
C78 C73 C74 121.6(13) . . ?
C78 C73 C79 120.0(13) . . ?
C74 C73 C79 118.4(13) . . ?
C75 C74 C73 120.3(13) . . ?
C76 C75 C74 115.0(14) . . ?
C76 C75 C101 124.8(14) . . ?
C74 C75 C101 120.0(14) . . ?
C77 C76 C75 126.2(14) . . ?
C76 C77 C78 118.5(14) . . ?
C76 C77 C123 121.2(15) . . ?
C78 C77 C123 120.3(14) . . ?
C73 C78 C77 118.2(14) . . ?
C80 C79 C83 107.6(12) . . ?
C80 C79 C73 127.4(12) . . ?
C83 C79 C73 125.0(13) . . ?
C80 C79 Fe4 69.1(8) . . ?
C83 C79 Fe4 71.2(8) . . ?
C73 C79 Fe4 127.0(10) . . ?
C81 C80 C79 109.0(12) . . ?
C81 C80 Fe4 70.3(8) . . ?
C79 C80 Fe4 70.8(7) . . ?
C80 C81 C82 106.9(14) . . ?
C80 C81 Fe4 70.7(7) . . ?
C82 C81 Fe4 69.0(8) . . ?
C81 C82 C83 112.2(15) . . ?
C81 C82 Fe4 71.4(9) . . ?
C83 C82 Fe4 73.9(9) . . ?
C82 C83 C79 104.2(15) . . ?
C82 C83 Fe4 66.8(9) . . ?
C79 C83 Fe4 68.7(9) . . ?
C85 C84 C88 105.3(11) . . ?
C85 C84 P4 128.4(10) . . ?
C88 C84 P4 126.2(10) . . ?
C85 C84 Fe4 68.2(8) . . ?
C88 C84 Fe4 69.3(7) . . ?
P4 C84 Fe4 125.6(6) . . ?
C86 C85 C84 110.2(12) . . ?
C86 C85 Fe4 71.0(8) . . ?
C84 C85 Fe4 72.5(7) . . ?
C87 C86 C85 106.9(13) . . ?
C87 C86 Fe4 71.9(8) . . ?
C85 C86 Fe4 69.5(8) . . ?
C86 C87 C88 109.8(13) . . ?
C86 C87 Fe4 69.4(8) . . ?
C88 C87 Fe4 70.2(8) . . ?
C87 C88 C84 107.7(12) . . ?
C87 C88 Fe4 71.2(9) . . ?
C84 C88 Fe4 70.7(8) . . ?
C90 C89 C94 123.1(14) . . ?
C90 C89 P4 119.0(11) . . ?
C94 C89 P4 117.9(11) . . ?
C89 C90 C91 118.6(14) . . ?
C92 C91 C90 120.4(14) . . ?
C91 C92 C93 119.0(14) . . ?
C92 C93 C94 121.3(14) . . ?
C89 C94 C93 117.5(14) . . ?
C96 C95 C100 122.6(15) . . ?
C96 C95 P4 115.9(12) . . ?
C100 C95 P4 121.5(11) . . ?
C97 C96 C95 118.5(15) . . ?
C96 C97 C98 121.6(15) . . ?
C97 C98 C99 117.4(17) . . ?
C100 C99 C98 123.2(15) . . ?
C99 C100 C95 116.3(14) . . ?
C102 C101 C105 107.7(15) . . ?
C102 C101 C75 126.6(14) . . ?
C105 C101 C75 125.6(16) . . ?
C102 C101 Fe5 68.8(10) . . ?
C105 C101 Fe5 70.2(10) . . ?
C75 C101 Fe5 126.8(11) . . ?
C103 C102 C101 108.5(16) . . ?
C103 C102 Fe5 70.8(10) . . ?
C101 C102 Fe5 71.6(10) . . ?
C102 C103 C104 107.3(19) . . ?
C102 C103 Fe5 69.5(9) . . ?
C104 C103 Fe5 69.4(11) . . ?
C105 C104 C103 109.4(16) . . ?
C105 C104 Fe5 71.9(10) . . ?
C103 C104 Fe5 70.7(9) . . ?
C104 C105 C101 107.0(16) . . ?
C104 C105 Fe5 68.9(11) . . ?
C101 C105 Fe5 70.0(9) . . ?
C107 C106 C110 104.5(17) . . ?
C107 C106 P5 127.8(17) . . ?
C110 C106 P5 127.7(13) . . ?
C107 C106 Fe5 69.7(10) . . ?
C110 C106 Fe5 67.5(10) . . ?
P5 C106 Fe5 128.1(9) . . ?
C108 C107 C106 105(2) . . ?
C108 C107 Fe5 68.2(13) . . ?
C106 C107 Fe5 69.7(10) . . ?
C107 C108 C109 115(2) . . ?
C107 C108 Fe5 73.2(13) . . ?
C109 C108 Fe5 73.4(13) . . ?
C108 C109 C110 104(2) . . ?
C108 C109 Fe5 67.7(14) . . ?
C110 C109 Fe5 68.1(10) . . ?
C109 C110 C106 111.1(19) . . ?
C109 C110 Fe5 73.0(11) . . ?
C106 C110 Fe5 71.3(10) . . ?
C116 C111 C112 119.2(18) . . ?
C116 C111 P5 118.9(15) . . ?
C112 C111 P5 121.9(15) . . ?
C113 C112 C111 121.9(18) . . ?
C114 C113 C112 118.2(19) . . ?
C113 C114 C115 124(2) . . ?
C114 C115 C116 118(2) . . ?
C111 C116 C115 118.9(19) . . ?
C118 C117 C122 122.8(19) . . ?
C118 C117 P5 119.0(16) . . ?
C122 C117 P5 118.2(16) . . ?
C117 C118 C119 121(2) . . ?
C118 C119 C120 118(2) . . ?
C121 C120 C119 119(2) . . ?
C120 C121 C122 126(2) . . ?
C121 C122 C117 114(2) . . ?
C127 C123 C124 106.6(14) . . ?
C127 C123 C77 125.4(14) . . ?
C124 C123 C77 127.9(17) . . ?
C127 C123 Fe6 68.7(7) . . ?
C124 C123 Fe6 68.8(8) . . ?
C77 C123 Fe6 128.2(11) . . ?
C123 C124 C125 106.8(17) . . ?
C123 C124 Fe6 71.4(8) . . ?
C125 C124 Fe6 68.7(9) . . ?
C126 C125 C124 109.2(14) . . ?
C126 C125 Fe6 71.3(9) . . ?
C124 C125 Fe6 70.7(9) . . ?
C125 C126 C127 108.6(15) . . ?
C125 C126 Fe6 70.0(10) . . ?
C127 C126 Fe6 70.3(9) . . ?
C126 C127 C123 108.7(13) . . ?
C126 C127 Fe6 69.9(9) . . ?
C123 C127 Fe6 71.7(9) . . ?
C129 C128 C132 107.5(13) . . ?
C129 C128 P6 128.4(12) . . ?
C132 C128 P6 123.9(11) . . ?
C129 C128 Fe6 71.6(8) . . ?
C132 C128 Fe6 70.5(8) . . ?
P6 C128 Fe6 126.4(7) . . ?
C130 C129 C128 108.4(14) . . ?
C130 C129 Fe6 71.5(9) . . ?
C128 C129 Fe6 67.9(8) . . ?
C129 C130 C131 109.0(15) . . ?
C129 C130 Fe6 70.2(9) . . ?
C131 C130 Fe6 69.9(9) . . ?
C132 C131 C130 106.8(15) . . ?
C132 C131 Fe6 68.9(10) . . ?
C130 C131 Fe6 69.1(9) . . ?
C131 C132 C128 108.2(13) . . ?
C131 C132 Fe6 72.3(9) . . ?
C128 C132 Fe6 68.1(8) . . ?
C134 C133 C138 119.7(14) . . ?
C134 C133 P6 118.1(11) . . ?
C138 C133 P6 122.2(12) . . ?
C133 C134 C135 118.6(15) . . ?
C136 C135 C134 118.6(16) . . ?
C137 C136 C135 122.6(17) . . ?
C136 C137 C138 122.4(19) . . ?
C137 C138 C133 117.8(18) . . ?
C140 C139 C144 117.9(18) . . ?
C140 C139 P6 117.7(18) . . ?
C144 C139 P6 124.4(17) . . ?
C139 C140 C141 119(2) . . ?
C142 C141 C140 119(3) . . ?
C143 C142 C141 120(3) . . ?
C142 C143 C144 122(4) . . ?
C143 C144 C139 122(3) . . ?
O1 Al1 O4 109.0(6) . . ?
O1 Al1 O3 111.4(5) . . ?
O4 Al1 O3 105.9(5) . . ?
O1 Al1 O2 109.4(5) . . ?
O4 Al1 O2 111.8(6) . . ?
O3 Al1 O2 109.3(5) . . ?
C145 O1 Al1 148.5(9) . . ?
C149 O2 Al1 148.3(8) . . ?
C153 O3 Al1 148.9(8) . . ?
C157 O4 Al1 151.4(10) . . ?
O1 C145 C148 111.4(10) . . ?
O1 C145 C147 109.1(10) . . ?
C148 C145 C147 111.2(11) . . ?
O1 C145 C146 107.9(11) . . ?
C148 C145 C146 106.9(11) . . ?
C147 C145 C146 110.3(11) . . ?
F1 C146 F3 108.9(14) . . ?
F1 C146 F2 107.6(15) . . ?
F3 C146 F2 103.7(14) . . ?
F1 C146 C145 112.6(14) . . ?
F3 C146 C145 112.9(14) . . ?
F2 C146 C145 110.6(13) . . ?
F5 C147 F4 108.1(14) . . ?
F5 C147 F6 108.7(14) . . ?
F4 C147 F6 101.6(12) . . ?
F5 C147 C145 114.5(12) . . ?
F4 C147 C145 113.5(13) . . ?
F6 C147 C145 109.5(12) . . ?
F7 C148 F9 105.6(13) . . ?
F7 C148 F8 109.2(13) . . ?
F9 C148 F8 101.3(13) . . ?
F7 C148 C145 116.7(14) . . ?
F9 C148 C145 111.5(13) . . ?
F8 C148 C145 111.2(11) . . ?
O2 C149 C151 111.4(11) . . ?
O2 C149 C150 109.1(11) . . ?
C151 C149 C150 108.8(10) . . ?
O2 C149 C152 107.5(9) . . ?
C151 C149 C152 109.3(11) . . ?
C150 C149 C152 110.8(11) . . ?
F11 C150 F12 107.5(14) . . ?
F11 C150 F10 108.6(11) . . ?
F12 C150 F10 105.1(14) . . ?
F11 C150 C149 112.5(12) . . ?
F12 C150 C149 111.4(11) . . ?
F10 C150 C149 111.4(13) . . ?
F13 C151 F15 109.8(14) . . ?
F13 C151 F14 107.1(12) . . ?
F15 C151 F14 107.6(12) . . ?
F13 C151 C149 112.2(12) . . ?
F15 C151 C149 109.2(12) . . ?
F14 C151 C149 110.8(13) . . ?
F18 C152 F17 110.0(14) . . ?
F18 C152 F16 107.3(14) . . ?
F17 C152 F16 104.9(12) . . ?
F18 C152 C149 111.5(12) . . ?
F17 C152 C149 112.7(12) . . ?
F16 C152 C149 110.0(12) . . ?
O3 C153 C156 111.7(9) . . ?
O3 C153 C155 109.3(9) . . ?
C156 C153 C155 111.6(11) . . ?
O3 C153 C154 111.6(10) . . ?
C156 C153 C154 106.3(10) . . ?
C155 C153 C154 106.1(9) . . ?
F19 C154 F21 111.2(14) . . ?
F19 C154 F20 106.2(12) . . ?
F21 C154 F20 105.4(14) . . ?
F19 C154 C153 113.2(13) . . ?
F21 C154 C153 111.7(11) . . ?
F20 C154 C153 108.7(12) . . ?
F22 C155 F23 105.5(13) . . ?
F22 C155 F24 110.3(12) . . ?
F23 C155 F24 107.7(13) . . ?
F22 C155 C153 111.5(12) . . ?
F23 C155 C153 109.9(11) . . ?
F24 C155 C153 111.6(11) . . ?
F25 C156 F26 110.5(13) . . ?
F25 C156 F27 105.6(11) . . ?
F26 C156 F27 107.8(13) . . ?
F25 C156 C153 110.7(11) . . ?
F26 C156 C153 109.2(11) . . ?
F27 C156 C153 112.9(11) . . ?
O4 C157 C158 112.2(11) . . ?
O4 C157 C160 109.3(11) . . ?
C158 C157 C160 108.3(12) . . ?
O4 C157 C159 108.8(11) . . ?
C158 C157 C159 108.7(12) . . ?
C160 C157 C159 109.5(12) . . ?
F28 C158 F30 111.3(16) . . ?
F28 C158 F29 106.2(15) . . ?
F30 C158 F29 109.4(17) . . ?
F28 C158 C157 110.2(14) . . ?
F30 C158 C157 110.8(13) . . ?
F29 C158 C157 108.8(14) . . ?
F31 C159 F32 111.1(16) . . ?
F31 C159 F33 107.5(15) . . ?
F32 C159 F33 106.6(15) . . ?
F31 C159 C157 111.1(13) . . ?
F32 C159 C157 111.3(14) . . ?
F33 C159 C157 109.0(14) . . ?
F34 C160 F36 108.3(16) . . ?
F34 C160 F35 109.4(15) . . ?
F36 C160 F35 103.2(14) . . ?
F34 C160 C157 111.6(14) . . ?
F36 C160 C157 111.0(13) . . ?
F35 C160 C157 112.9(13) . . ?
O7 Al2 O5 110.1(6) . . ?
O7 Al2 O8 110.5(6) . . ?
O5 Al2 O8 109.9(6) . . ?
O7 Al2 O6 111.3(6) . . ?
O5 Al2 O6 106.8(6) . . ?
O8 Al2 O6 108.1(6) . . ?
C161 O5 Al2 157.8(12) . . ?
C165 O6 Al2 155.3(11) . . ?
C169 O7 Al2 154.8(10) . . ?
C173 O8 Al2 153.8(10) . . ?
O5 C161 C164 109.2(13) . . ?
O5 C161 C163 108.5(12) . . ?
C164 C161 C163 114.6(14) . . ?
O5 C161 C162 110.9(13) . . ?
C164 C161 C162 108.0(12) . . ?
C163 C161 C162 105.6(12) . . ?
F37 C162 F39 106.9(16) . . ?
F37 C162 F38 107.1(16) . . ?
F39 C162 F38 104.4(16) . . ?
F37 C162 C161 113.1(15) . . ?
F39 C162 C161 112.8(15) . . ?
F38 C162 C161 112.0(14) . . ?
F41 C163 F40 110.4(17) . . ?
F41 C163 F42 103.9(17) . . ?
F40 C163 F42 104.0(15) . . ?
F41 C163 C161 114.2(16) . . ?
F40 C163 C161 114.6(15) . . ?
F42 C163 C161 108.7(14) . . ?
F43 C164 F45 112.7(17) . . ?
F43 C164 F44 103.8(16) . . ?
F45 C164 F44 103.4(15) . . ?
F43 C164 C161 115.5(16) . . ?
F45 C164 C161 110.0(14) . . ?
F44 C164 C161 110.7(14) . . ?
O6 C165 C167 110.8(12) . . ?
O6 C165 C168 111.7(12) . . ?
C167 C165 C168 113.3(13) . . ?
O6 C165 C166 106.5(12) . . ?
C167 C165 C166 109.1(12) . . ?
C168 C165 C166 104.9(11) . . ?
F47 C166 F48 105.7(15) . . ?
F47 C166 F46 109.1(14) . . ?
F48 C166 F46 109.4(15) . . ?
F47 C166 C165 112.8(13) . . ?
F48 C166 C165 112.0(13) . . ?
F46 C166 C165 107.8(13) . . ?
F50 C167 F51 109.3(15) . . ?
F50 C167 F49 105.1(17) . . ?
F51 C167 F49 103.2(16) . . ?
F50 C167 C165 112.2(15) . . ?
F51 C167 C165 113.4(14) . . ?
F49 C167 C165 112.9(15) . . ?
F52 C168 F54 108.6(15) . . ?
F52 C168 F53 106.3(15) . . ?
F54 C168 F53 111.7(15) . . ?
F52 C168 C165 110.3(14) . . ?
F54 C168 C165 110.3(13) . . ?
F53 C168 C165 109.5(13) . . ?
O7 C169 C172 109.9(12) . . ?
O7 C169 C171 110.0(12) . . ?
C172 C169 C171 109.9(11) . . ?
O7 C169 C170 109.9(12) . . ?
C172 C169 C170 108.1(12) . . ?
C171 C169 C170 109.0(11) . . ?
F57 C170 F55 110.6(15) . . ?
F57 C170 F56 108.3(15) . . ?
F55 C170 F56 103.6(14) . . ?
F57 C170 C169 115.0(13) . . ?
F55 C170 C169 111.4(13) . . ?
F56 C170 C169 107.2(13) . . ?
F59 C171 F58 106.7(16) . . ?
F59 C171 F60 107.1(16) . . ?
F58 C171 F60 109.4(15) . . ?
F59 C171 C169 110.4(13) . . ?
F58 C171 C169 110.9(13) . . ?
F60 C171 C169 112.0(14) . . ?
F63 C172 F62 96.0(14) . . ?
F63 C172 F61 112.6(16) . . ?
F62 C172 F61 104.6(14) . . ?
F63 C172 C169 114.1(14) . . ?
F62 C172 C169 116.3(13) . . ?
F61 C172 C169 112.0(13) . . ?
O8 C173 C176 112.3(11) . . ?
O8 C173 C174 114.1(12) . . ?
C176 C173 C174 108.6(12) . . ?
O8 C173 C175 107.0(12) . . ?
C176 C173 C175 109.9(11) . . ?
C174 C173 C175 104.5(12) . . ?
F64 C174 F66 112.1(17) . . ?
F64 C174 F65 104.9(16) . . ?
F66 C174 F65 111.2(16) . . ?
F64 C174 C173 110.3(15) . . ?
F66 C174 C173 110.1(14) . . ?
F65 C174 C173 108.1(13) . . ?
F67 C175 F69 112.9(15) . . ?
F67 C175 F68 109.2(17) . . ?
F69 C175 F68 105.6(16) . . ?
F67 C175 C173 110.7(14) . . ?
F69 C175 C173 109.1(14) . . ?
F68 C175 C173 109.2(13) . . ?
F70 C176 F71 106.9(12) . . ?
F70 C176 F72 110.8(14) . . ?
F71 C176 F72 104.9(12) . . ?
F70 C176 C173 109.3(11) . . ?
F71 C176 C173 111.9(12) . . ?
F72 C176 C173 112.9(11) . . ?
O11 Al3 O12 108.0(6) . . ?
O11 Al3 O10 112.1(6) . . ?
O12 Al3 O10 108.9(5) . . ?
O11 Al3 O9 109.7(6) . . ?
O12 Al3 O9 109.4(6) . . ?
O10 Al3 O9 108.8(6) . . ?
C177 O9 Al3 156.3(10) . . ?
C181 O10 Al3 152.2(10) . . ?
C185 O11 Al3 158.1(11) . . ?
C189 O12 Al3 154.6(10) . . ?
O9 C177 C180 111.0(13) . . ?
O9 C177 C179 112.5(12) . . ?
C180 C177 C179 113.1(12) . . ?
O9 C177 C178 107.3(12) . . ?
C180 C177 C178 106.4(12) . . ?
C179 C177 C178 106.2(12) . . ?
F73 C178 F75 112.0(16) . . ?
F73 C178 F74 107.9(16) . . ?
F75 C178 F74 106.9(15) . . ?
F73 C178 C177 110.0(14) . . ?
F75 C178 C177 114.6(15) . . ?
F74 C178 C177 105.0(13) . . ?
F76 C179 F77 110.7(15) . . ?
F76 C179 F78 107.5(15) . . ?
F77 C179 F78 104.2(15) . . ?
F76 C179 C177 114.9(14) . . ?
F77 C179 C177 114.3(14) . . ?
F78 C179 C177 104.3(13) . . ?
F79 C180 F80 106.1(16) . . ?
F79 C180 F81 111.5(16) . . ?
F80 C180 F81 101.7(15) . . ?
F79 C180 C177 113.7(15) . . ?
F80 C180 C177 114.1(14) . . ?
F81 C180 C177 109.2(14) . . ?
O10 C181 C183 108.4(11) . . ?
O10 C181 C182 109.2(12) . . ?
C183 C181 C182 109.4(12) . . ?
O10 C181 C184 109.7(11) . . ?
C183 C181 C184 111.3(12) . . ?
C182 C181 C184 108.8(11) . . ?
F83 C182 F84 106.1(16) . . ?
F83 C182 F82 115.0(15) . . ?
F84 C182 F82 105.0(14) . . ?
F83 C182 C181 110.1(14) . . ?
F84 C182 C181 111.7(14) . . ?
F82 C182 C181 108.7(14) . . ?
F85 C183 F87 112.8(16) . . ?
F85 C183 F86 114.5(16) . . ?
F87 C183 F86 99.9(14) . . ?
F85 C183 C181 109.2(14) . . ?
F87 C183 C181 112.3(14) . . ?
F86 C183 C181 107.8(14) . . ?
F90 C184 F88 105.9(13) . . ?
F90 C184 F89 110.8(14) . . ?
F88 C184 F89 107.0(13) . . ?
F90 C184 C181 112.8(13) . . ?
F88 C184 C181 110.4(12) . . ?
F89 C184 C181 109.7(12) . . ?
O11 C185 C188 111.8(12) . . ?
O11 C185 C187 111.3(11) . . ?
C188 C185 C187 110.4(12) . . ?
O11 C185 C186 108.4(11) . . ?
C188 C185 C186 107.3(11) . . ?
C187 C185 C186 107.5(12) . . ?
F91 C186 F93 111.1(16) . . ?
F91 C186 F92 106.1(14) . . ?
F93 C186 F92 102.7(14) . . ?
F91 C186 C185 115.1(14) . . ?
F93 C186 C185 111.3(13) . . ?
F92 C186 C185 109.6(13) . . ?
F95 C187 F96 110.9(16) . . ?
F95 C187 F94 104.8(15) . . ?
F96 C187 F94 106.6(16) . . ?
F95 C187 C185 111.0(14) . . ?
F96 C187 C185 113.1(14) . . ?
F94 C187 C185 110.0(13) . . ?
F99 C188 F97 108.8(14) . . ?
F99 C188 F98 105.3(13) . . ?
F97 C188 F98 112.2(15) . . ?
F99 C188 C185 111.7(13) . . ?
F97 C188 C185 108.2(12) . . ?
F98 C188 C185 110.6(13) . . ?
O12 C189 C190 114.7(12) . . ?
O12 C189 C192 109.3(11) . . ?
C190 C189 C192 108.7(11) . . ?
O12 C189 C191 104.6(12) . . ?
C190 C189 C191 106.5(11) . . ?
C192 C189 C191 113.0(13) . . ?
F100 C190 F102 109.6(13) . . ?
F100 C190 F101 109.3(13) . . ?
F102 C190 F101 106.9(15) . . ?
F100 C190 C189 112.8(13) . . ?
F102 C190 C189 110.5(13) . . ?
F101 C190 C189 107.7(12) . . ?
F105 C191 F103 109.8(17) . . ?
F105 C191 F104 106.8(17) . . ?
F103 C191 F104 116.1(19) . . ?
F105 C191 C189 110.0(16) . . ?
F103 C191 C189 105.6(14) . . ?
F104 C191 C189 108.5(14) . . ?
F108 C192 F106 113.3(17) . . ?
F108 C192 F107 111.8(15) . . ?
F106 C192 F107 104.9(15) . . ?
F108 C192 C189 109.9(13) . . ?
F106 C192 C189 107.2(13) . . ?
F107 C192 C189 109.4(14) . . ?
O14 Al4 O15 111.1(6) . . ?
O14 Al4 O16 111.3(6) . . ?
O15 Al4 O16 109.3(5) . . ?
O14 Al4 O13 107.1(7) . . ?
O15 Al4 O13 108.7(5) . . ?
O16 Al4 O13 109.3(6) . . ?
C193 O13 Al4 162.3(11) . . ?
C197 O14 Al4 159.1(9) . . ?
C201 O15 Al4 153.1(10) . . ?
C205 O16 Al4 149.5(10) . . ?
O13 C193 C196 110.7(13) . . ?
O13 C193 C195 108.7(11) . . ?
C196 C193 C195 108.7(13) . . ?
O13 C193 C194 117.0(14) . . ?
C196 C193 C194 102.4(11) . . ?
C195 C193 C194 109.2(12) . . ?
F109 C194 F111 118.6(17) . . ?
F109 C194 F110 114.3(18) . . ?
F111 C194 F110 96.8(16) . . ?
F109 C194 C193 106.1(14) . . ?
F111 C194 C193 112.1(15) . . ?
F110 C194 C193 108.6(15) . . ?
F112 C195 F113 114.4(17) . . ?
F112 C195 F114 107.3(15) . . ?
F113 C195 F114 100.1(14) . . ?
F112 C195 C193 114.5(14) . . ?
F113 C195 C193 114.0(13) . . ?
F114 C195 C193 104.8(13) . . ?
F115 C196 F117 108.6(14) . . ?
F115 C196 F116 106.9(15) . . ?
F117 C196 F116 107.5(17) . . ?
F115 C196 C193 114.3(15) . . ?
F117 C196 C193 111.3(14) . . ?
F116 C196 C193 107.9(13) . . ?
O14 C197 C199 109.3(11) . . ?
O14 C197 C198 103.7(10) . . ?
C199 C197 C198 111.3(11) . . ?
O14 C197 C200 93.8(11) . . ?
C199 C197 C200 118.7(12) . . ?
C198 C197 C200 117.1(11) . . ?
F120 C198 F119 106.2(13) . . ?
F120 C198 F118 106.4(15) . . ?
F119 C198 F118 106.5(12) . . ?
F120 C198 C197 112.1(11) . . ?
F119 C198 C197 114.8(12) . . ?
F118 C198 C197 110.4(12) . . ?
F121 C199 F122 106.8(15) . . ?
F121 C199 F123 107.6(13) . . ?
F122 C199 F123 104.7(11) . . ?
F121 C199 C197 112.3(12) . . ?
F122 C199 C197 111.0(13) . . ?
F123 C199 C197 113.9(12) . . ?
F124 C200 F126 108.6(13) . . ?
F124 C200 F125 108.0(13) . . ?
F126 C200 F125 105.9(12) . . ?
F124 C200 C197 109.0(15) . . ?
F126 C200 C197 110.3(13) . . ?
F125 C200 C197 114.9(14) . . ?
O15 C201 C204 112.9(11) . . ?
O15 C201 C203 105.5(11) . . ?
C204 C201 C203 105.6(11) . . ?
O15 C201 C202 115.2(11) . . ?
C204 C201 C202 113.9(11) . . ?
C203 C201 C202 102.4(11) . . ?
F129 C202 F127 110.5(15) . . ?
F129 C202 F128 105.3(14) . . ?
F127 C202 F128 113.2(16) . . ?
F129 C202 C201 112.6(13) . . ?
F127 C202 C201 110.0(14) . . ?
F128 C202 C201 104.9(13) . . ?
F130 C203 F131 94.7(14) . . ?
F130 C203 F132 132.9(19) . . ?
F131 C203 F132 113.1(16) . . ?
F130 C203 C201 108.0(14) . . ?
F131 C203 C201 104.9(14) . . ?
F132 C203 C201 100.8(12) . . ?
F135 C204 F134 108.8(11) . . ?
F135 C204 F133 107.8(12) . . ?
F134 C204 F133 108.0(12) . . ?
F135 C204 C201 113.0(12) . . ?
F134 C204 C201 117.6(13) . . ?
F133 C204 C201 100.8(12) . . ?
O16 C205 C208 117.8(13) . . ?
O16 C205 C206 108.7(12) . . ?
C208 C205 C206 96.1(12) . . ?
O16 C205 C207 109.0(12) . . ?
C208 C205 C207 124.5(13) . . ?
C206 C205 C207 95.6(12) . . ?
F136 C206 F138 120.4(18) . . ?
F136 C206 F137 115.0(16) . . ?
F138 C206 F137 107.2(16) . . ?
F136 C206 C205 102.1(14) . . ?
F138 C206 C205 107.1(15) . . ?
F137 C206 C205 103.3(13) . . ?
F141 C207 F139 102.8(17) . . ?
F141 C207 F140 105.2(19) . . ?
F139 C207 F140 104.8(19) . . ?
F141 C207 C205 113.5(17) . . ?
F139 C207 C205 120.2(18) . . ?
F140 C207 C205 109.1(15) . . ?
F143 C208 F142 108.3(15) . . ?
F143 C208 F144 106.5(14) . . ?
F142 C208 F144 102.7(13) . . ?
F143 C208 C205 104.8(18) . . ?
F142 C208 C205 116.4(18) . . ?
F144 C208 C205 117.5(17) . . ?
F925 C900 F926 108.2(15) . . ?
F925 C900 F924 108.7(15) . . ?
F926 C900 F924 108.0(15) . . ?
F934 C904 F933 110.4(19) . . ?
F934 C904 F935 110.6(19) . . ?
F933 C904 F935 107.0(18) . . ?
F944 C908 F942 123(4) . . ?
F944 C908 F943 117(3) . . ?
F942 C908 F943 101(2) . . ?
C210 C209 Cl7 114.7(12) . . ?
C209 C210 Cl8 112.9(13) . . ?
C212 C211 Cl9 112.4(11) . . ?
C211 C212 Cl10 112.8(11) . . ?
C214 C213 Cl11 132(2) . . ?
C213 C214 Cl12 112.2(19) . . ?
C215 C215 Cl13 106.4(11) 2_756 . ?

loop_
_geom_bond_atom_site_label_1
_geom_bond_atom_site_label_2
_geom_bond_distance
_geom_bond_site_symmetry_2
_geom_bond_publ_flag
Au1 P1 2.240(5) . ?
Au1 Cl1 2.294(5) . ?
Au1 Au6 2.9891(9) . ?
Au2 P2 2.217(4) . ?
Au2 Cl2 2.285(4) . ?
Au2 Au4 3.1884(8) . ?
Au3 P3 2.220(4) . ?
Au3 Cl3 2.286(4) . ?
Au4 P4 2.220(4) . ?
Au4 Cl4 2.278(3) . ?
Au5 P5 2.230(4) . ?
Au5 Cl5 2.278(4) . ?
Au6 P6 2.215(4) . ?
Au6 Cl6 2.255(5) . ?
Fe1 C12 2.018(14) . ?
Fe1 C16 2.020(14) . ?
Fe1 C13 2.061(18) . ?
Fe1 C14 2.066(16) . ?
Fe1 C9 2.066(16) . ?
Fe1 C8 2.074(15) . ?
Fe1 C11 2.086(14) . ?
Fe1 C10 2.088(15) . ?
Fe1 C15 2.096(16) . ?
Fe1 C7 2.138(14) . ?
Fe2 C31 2.040(14) . ?
Fe2 C36 2.051(15) . ?
Fe2 C35 2.075(13) . ?
Fe2 C34 2.080(12) . ?
Fe2 C30 2.085(13) . ?
Fe2 C38 2.090(14) . ?
Fe2 C32 2.091(13) . ?
Fe2 C37 2.095(16) . ?
Fe2 C33 2.099(13) . ?
Fe2 C29 2.114(15) . ?
Fe3 C55 2.046(16) . ?
Fe3 C54 2.068(14) . ?
Fe3 C60 2.082(15) . ?
Fe3 C52 2.087(13) . ?
Fe3 C56 2.092(15) . ?
Fe3 C51 2.092(14) . ?
Fe3 C57 2.106(14) . ?
Fe3 C59 2.114(15) . ?
Fe3 C58 2.119(14) . ?
Fe3 C53 2.124(14) . ?
Fe4 C82 2.056(15) . ?
Fe4 C85 2.058(14) . ?
Fe4 C86 2.077(13) . ?
Fe4 C81 2.087(13) . ?
Fe4 C80 2.092(13) . ?
Fe4 C88 2.096(14) . ?
Fe4 C87 2.109(15) . ?
Fe4 C84 2.115(13) . ?
Fe4 C79 2.115(14) . ?
Fe4 C83 2.149(17) . ?
Fe5 C108 2.05(2) . ?
Fe5 C110 2.066(16) . ?
Fe5 C104 2.075(17) . ?
Fe5 C102 2.076(16) . ?
Fe5 C103 2.093(18) . ?
Fe5 C101 2.112(18) . ?
Fe5 C105 2.115(17) . ?
Fe5 C106 2.119(17) . ?
Fe5 C107 2.12(2) . ?
Fe5 C109 2.13(2) . ?
Fe6 C128 2.044(14) . ?
Fe6 C125 2.077(16) . ?
Fe6 C132 2.077(13) . ?
Fe6 C126 2.093(17) . ?
Fe6 C129 2.094(14) . ?
Fe6 C127 2.099(15) . ?
Fe6 C124 2.104(15) . ?
Fe6 C130 2.110(16) . ?
Fe6 C131 2.121(18) . ?
Fe6 C123 2.139(12) . ?
P1 C17 1.775(15) . ?
P1 C12 1.821(16) . ?
P1 C23 1.830(15) . ?
P2 C45 1.829(15) . ?
P2 C34 1.832(13) . ?
P2 C39 1.835(16) . ?
P3 C61 1.771(16) . ?
P3 C56 1.801(15) . ?
P3 C67 1.818(16) . ?
P4 C84 1.815(12) . ?
P4 C89 1.816(15) . ?
P4 C95 1.838(15) . ?
P5 C106 1.778(19) . ?
P5 C111 1.81(2) . ?
P5 C117 1.827(19) . ?
P6 C133 1.808(14) . ?
P6 C139 1.825(18) . ?
P6 C128 1.831(16) . ?
C1 C6 1.357(17) . ?
C1 C2 1.401(18) . ?
C1 C7 1.437(18) . ?
C2 C3 1.378(19) . ?
C3 C4 1.371(18) . ?
C3 C29 1.500(18) . ?
C4 C5 1.347(17) . ?
C5 C6 1.432(18) . ?
C5 C51 1.470(18) . ?
C7 C8 1.43(2) . ?
C7 C11 1.46(2) . ?
C8 C9 1.41(2) . ?
C9 C10 1.38(2) . ?
C10 C11 1.42(2) . ?
C12 C13 1.40(2) . ?
C12 C16 1.44(2) . ?
C13 C14 1.37(2) . ?
C14 C15 1.42(2) . ?
C15 C16 1.44(2) . ?
C17 C18 1.35(2) . ?
C17 C22 1.39(2) . ?
C18 C19 1.39(2) . ?
C19 C20 1.32(3) . ?
C20 C21 1.42(3) . ?
C21 C22 1.46(2) . ?
C23 C28 1.38(2) . ?
C23 C24 1.40(2) . ?
C24 C25 1.33(2) . ?
C25 C26 1.37(2) . ?
C26 C27 1.40(2) . ?
C27 C28 1.40(2) . ?
C29 C33 1.393(17) . ?
C29 C30 1.424(19) . ?
C30 C31 1.451(19) . ?
C31 C32 1.38(2) . ?
C32 C33 1.433(19) . ?
C34 C38 1.398(18) . ?
C34 C35 1.413(19) . ?
C35 C36 1.385(19) . ?
C36 C37 1.37(2) . ?
C37 C38 1.40(2) . ?
C39 C40 1.33(2) . ?
C39 C44 1.35(2) . ?
C40 C41 1.34(2) . ?
C41 C42 1.43(3) . ?
C42 C43 1.39(3) . ?
C43 C44 1.37(2) . ?
C45 C50 1.34(2) . ?
C45 C46 1.41(2) . ?
C46 C47 1.43(2) . ?
C47 C48 1.39(3) . ?
C48 C49 1.39(3) . ?
C49 C50 1.37(2) . ?
C51 C52 1.391(19) . ?
C51 C55 1.411(18) . ?
C52 C53 1.42(2) . ?
C53 C54 1.42(2) . ?
C54 C55 1.37(2) . ?
C56 C60 1.432(18) . ?
C56 C57 1.45(2) . ?
C57 C58 1.40(2) . ?
C58 C59 1.40(2) . ?
C59 C60 1.40(2) . ?
C61 C62 1.33(2) . ?
C61 C66 1.44(2) . ?
C62 C63 1.40(2) . ?
C63 C64 1.37(3) . ?
C64 C65 1.35(3) . ?
C65 C66 1.40(3) . ?
C67 C68 1.38(2) . ?
C67 C72 1.44(2) . ?
C68 C69 1.37(2) . ?
C69 C70 1.40(3) . ?
C70 C71 1.41(2) . ?
C71 C72 1.30(2) . ?
C73 C78 1.366(19) . ?
C73 C74 1.398(19) . ?
C73 C79 1.475(18) . ?
C74 C75 1.39(2) . ?
C75 C76 1.38(2) . ?
C75 C101 1.47(2) . ?
C76 C77 1.33(2) . ?
C77 C78 1.395(19) . ?
C77 C123 1.46(2) . ?
C79 C80 1.446(18) . ?
C79 C83 1.46(2) . ?
C80 C81 1.39(2) . ?
C81 C82 1.40(2) . ?
C82 C83 1.42(2) . ?
C84 C85 1.405(19) . ?
C84 C88 1.442(17) . ?
C85 C86 1.399(19) . ?
C86 C87 1.387(19) . ?
C87 C88 1.388(18) . ?
C89 C90 1.362(19) . ?
C89 C94 1.362(19) . ?
C90 C91 1.39(2) . ?
C91 C92 1.38(2) . ?
C92 C93 1.38(2) . ?
C93 C94 1.396(19) . ?
C95 C96 1.371(19) . ?
C95 C100 1.379(18) . ?
C96 C97 1.35(2) . ?
C97 C98 1.37(2) . ?
C98 C99 1.38(2) . ?
C99 C100 1.35(2) . ?
C101 C102 1.42(2) . ?
C101 C105 1.44(2) . ?
C102 C103 1.41(2) . ?
C103 C104 1.42(3) . ?
C104 C105 1.41(2) . ?
C106 C107 1.47(2) . ?
C106 C110 1.47(3) . ?
C107 C108 1.38(3) . ?
C108 C109 1.40(3) . ?
C109 C110 1.40(2) . ?
C111 C116 1.36(2) . ?
C111 C112 1.38(2) . ?
C112 C113 1.36(2) . ?
C113 C114 1.33(3) . ?
C114 C115 1.35(3) . ?
C115 C116 1.43(3) . ?
C117 C118 1.36(3) . ?
C117 C122 1.42(3) . ?
C118 C119 1.37(2) . ?
C119 C120 1.46(3) . ?
C120 C121 1.33(3) . ?
C121 C122 1.40(3) . ?
C123 C127 1.44(2) . ?
C123 C124 1.45(2) . ?
C124 C125 1.45(2) . ?
C125 C126 1.38(2) . ?
C126 C127 1.425(19) . ?
C128 C129 1.433(19) . ?
C128 C132 1.46(2) . ?
C129 C130 1.38(2) . ?
C130 C131 1.48(2) . ?
C131 C132 1.40(2) . ?
C133 C134 1.378(19) . ?
C133 C138 1.42(2) . ?
C134 C135 1.395(19) . ?
C135 C136 1.38(2) . ?
C136 C137 1.27(2) . ?
C137 C138 1.37(2) . ?
C139 C140 1.34(2) . ?
C139 C144 1.40(3) . ?
C140 C141 1.43(3) . ?
C141 C142 1.38(4) . ?
C142 C143 1.28(4) . ?
C143 C144 1.31(3) . ?
Al1 O1 1.713(9) . ?
Al1 O4 1.713(10) . ?
Al1 O3 1.714(8) . ?
Al1 O2 1.730(8) . ?
F1 C146 1.291(15) . ?
F2 C146 1.366(15) . ?
F3 C146 1.329(16) . ?
F4 C147 1.285(15) . ?
F5 C147 1.257(15) . ?
F6 C147 1.393(15) . ?
F7 C148 1.283(15) . ?
F8 C148 1.382(15) . ?
F9 C148 1.370(16) . ?
F10 C150 1.364(15) . ?
F11 C150 1.301(15) . ?
F12 C150 1.324(15) . ?
F13 C151 1.311(15) . ?
F14 C151 1.354(14) . ?
F15 C151 1.325(14) . ?
F16 C152 1.336(12) . ?
F17 C152 1.335(12) . ?
F18 C152 1.332(13) . ?
F19 C154 1.306(14) . ?
F20 C154 1.355(15) . ?
F21 C154 1.313(15) . ?
F22 C155 1.306(15) . ?
F23 C155 1.320(15) . ?
F24 C155 1.339(14) . ?
F25 C156 1.333(12) . ?
F26 C156 1.345(12) . ?
F27 C156 1.361(12) . ?
F28 C158 1.291(17) . ?
F29 C158 1.354(17) . ?
F30 C158 1.329(16) . ?
F31 C159 1.304(17) . ?
F32 C159 1.328(16) . ?
F33 C159 1.335(16) . ?
F34 C160 1.312(13) . ?
F35 C160 1.342(13) . ?
F36 C160 1.327(13) . ?
O1 C145 1.338(12) . ?
O2 C149 1.326(12) . ?
O3 C153 1.343(12) . ?
O4 C157 1.348(13) . ?
C145 C148 1.486(16) . ?
C145 C147 1.530(17) . ?
C145 C146 1.545(18) . ?
C149 C151 1.520(16) . ?
C149 C150 1.542(16) . ?
C149 C152 1.550(17) . ?
C153 C156 1.492(16) . ?
C153 C155 1.546(15) . ?
C153 C154 1.598(16) . ?
C157 C158 1.534(17) . ?
C157 C160 1.549(18) . ?
C157 C159 1.598(18) . ?
Al2 O7 1.688(10) . ?
Al2 O5 1.703(10) . ?
Al2 O8 1.713(9) . ?
Al2 O6 1.726(10) . ?
F37 C162 1.291(16) . ?
F38 C162 1.352(17) . ?
F39 C162 1.346(17) . ?
F40 C163 1.301(16) . ?
F41 C163 1.235(16) . ?
F42 C163 1.399(16) . ?
F43 C164 1.274(17) . ?
F44 C164 1.385(17) . ?
F45 C164 1.354(17) . ?
F46 C166 1.344(16) . ?
F47 C166 1.300(15) . ?
F48 C166 1.304(15) . ?
F49 C167 1.315(17) . ?
F50 C167 1.303(16) . ?
F51 C167 1.312(15) . ?
F52 C168 1.306(13) . ?
F53 C168 1.362(13) . ?
F54 C168 1.339(13) . ?
F55 C170 1.298(15) . ?
F56 C170 1.358(16) . ?
F57 C170 1.288(15) . ?
F58 C171 1.302(16) . ?
F59 C171 1.295(16) . ?
F60 C171 1.346(17) . ?
F61 C172 1.330(13) . ?
F62 C172 1.329(13) . ?
F63 C172 1.321(13) . ?
F64 C174 1.274(17) . ?
F65 C174 1.339(16) . ?
F66 C174 1.325(16) . ?
F67 C175 1.300(17) . ?
F68 C175 1.325(17) . ?
F69 C175 1.316(16) . ?
F70 C176 1.319(12) . ?
F71 C176 1.336(12) . ?
F72 C176 1.338(12) . ?
O5 C161 1.322(13) . ?
O6 C165 1.321(13) . ?
O7 C169 1.332(14) . ?
O8 C173 1.331(13) . ?
C161 C164 1.476(18) . ?
C161 C163 1.528(18) . ?
C161 C162 1.533(18) . ?
C165 C167 1.491(17) . ?
C165 C168 1.548(18) . ?
C165 C166 1.584(17) . ?
C169 C172 1.484(17) . ?
C169 C171 1.537(17) . ?
C169 C170 1.577(17) . ?
C173 C176 1.537(18) . ?
C173 C174 1.538(18) . ?
C173 C175 1.596(19) . ?
Al3 O11 1.676(9) . ?
Al3 O12 1.704(10) . ?
Al3 O10 1.718(9) . ?
Al3 O9 1.734(9) . ?
F73 C178 1.307(16) . ?
F74 C178 1.392(17) . ?
F75 C178 1.316(16) . ?
F76 C179 1.271(16) . ?
F77 C179 1.288(15) . ?
F78 C179 1.423(16) . ?
F79 C180 1.259(16) . ?
F80 C180 1.383(17) . ?
F81 C180 1.388(16) . ?
F82 C182 1.374(16) . ?
F83 C182 1.310(16) . ?
F84 C182 1.319(16) . ?
F85 C183 1.312(17) . ?
F86 C183 1.339(16) . ?
F87 C183 1.324(15) . ?
F88 C184 1.349(12) . ?
F89 C184 1.356(13) . ?
F90 C184 1.327(13) . ?
F91 C186 1.276(15) . ?
F92 C186 1.364(16) . ?
F93 C186 1.325(16) . ?
F94 C187 1.311(16) . ?
F95 C187 1.303(16) . ?
F96 C187 1.305(16) . ?
F97 C188 1.344(13) . ?
F98 C188 1.367(13) . ?
F99 C188 1.341(13) . ?
F100 C190 1.294(15) . ?
F101 C190 1.362(15) . ?
F102 C190 1.332(16) . ?
F103 C191 1.320(18) . ?
F104 C191 1.323(17) . ?
F105 C191 1.299(18) . ?
F106 C192 1.320(13) . ?
F107 C192 1.333(13) . ?
F108 C192 1.316(13) . ?
O9 C177 1.322(13) . ?
O10 C181 1.339(13) . ?
O11 C185 1.334(13) . ?
O12 C189 1.331(13) . ?
C177 C180 1.495(18) . ?
C177 C179 1.527(17) . ?
C177 C178 1.571(19) . ?
C181 C183 1.526(18) . ?
C181 C182 1.537(17) . ?
C181 C184 1.549(18) . ?
C185 C188 1.486(17) . ?
C185 C187 1.536(17) . ?
C185 C186 1.606(17) . ?
C189 C190 1.531(17) . ?
C189 C192 1.552(19) . ?
C189 C191 1.580(19) . ?
Al4 O14 1.675(9) . ?
Al4 O15 1.691(8) . ?
Al4 O16 1.710(9) . ?
Al4 O13 1.712(10) . ?
F109 C194 1.305(17) . ?
F110 C194 1.382(18) . ?
F111 C194 1.309(17) . ?
F112 C195 1.250(15) . ?
F113 C195 1.271(15) . ?
F114 C195 1.437(17) . ?
F115 C196 1.238(16) . ?
F116 C196 1.382(16) . ?
F117 C196 1.347(16) . ?
F118 C198 1.347(14) . ?
F119 C198 1.301(14) . ?
F120 C198 1.298(15) . ?
F121 C199 1.296(15) . ?
F122 C199 1.315(14) . ?
F123 C199 1.327(13) . ?
F124 C200 1.318(14) . ?
F125 C200 1.350(14) . ?
F126 C200 1.342(14) . ?
F127 C202 1.305(15) . ?
F128 C202 1.404(16) . ?
F129 C202 1.295(16) . ?
F130 C203 1.270(16) . ?
F131 C203 1.360(17) . ?
F132 C203 1.374(16) . ?
F133 C204 1.399(14) . ?
F134 C204 1.331(13) . ?
F135 C204 1.321(13) . ?
F136 C206 1.289(17) . ?
F137 C206 1.352(16) . ?
F138 C206 1.325(17) . ?
F139 C207 1.327(18) . ?
F140 C207 1.388(18) . ?
F141 C207 1.309(18) . ?
F142 C208 1.358(15) . ?
F143 C208 1.352(15) . ?
F144 C208 1.386(15) . ?
O13 C193 1.312(13) . ?
O14 C197 1.328(13) . ?
O15 C201 1.326(13) . ?
O16 C205 1.357(13) . ?
C193 C196 1.506(18) . ?
C193 C195 1.518(18) . ?
C193 C194 1.549(19) . ?
C197 C199 1.493(16) . ?
C197 C198 1.541(15) . ?
C197 C200 1.552(18) . ?
C201 C204 1.480(18) . ?
C201 C203 1.572(17) . ?
C201 C202 1.582(18) . ?
C205 C208 1.55(2) . ?
C205 C206 1.585(19) . ?
C205 C207 1.608(19) . ?
F924 C900 1.337(14) . ?
F925 C900 1.321(14) . ?
F926 C900 1.336(14) . ?
F933 C904 1.338(16) . ?
F934 C904 1.331(16) . ?
F935 C904 1.345(16) . ?
F942 C908 1.383(15) . ?
F943 C908 1.45(4) . ?
F944 C908 1.10(4) . ?
Cl7 C209 1.804(13) . ?
Cl8 C210 1.771(13) . ?
C209 C210 1.412(18) . ?
Cl9 C211 1.794(12) . ?
Cl10 C212 1.789(12) . ?
C211 C212 1.403(17) . ?
Cl11 C213 1.782(16) . ?
Cl12 C214 1.749(16) . ?
C213 C214 1.40(2) . ?
Cl13 C215 1.793(12) . ?
C215 C215 1.52(3) 2_756 ?
